data_1559725
loop_
_publ_author_name
'Hu, Xiangquan'
'Feng, Sisi'
'Du, Jialei'
'Shao, Li'
'Lang, Jinxin'
'Zhang, Chen'
'Kelley, Steven P.'
'Lin, Jian'
'Dalgarno, Scott J.'
'Atwood, David A.'
'Atwood, Jerry L.'

_publ_section_title
;
 Controlled hierarchical self-assembly of networked coordination
 nanocapsules via the use of molecular chaperones
;
_journal_issue 46
_journal_name_full 'Chemical Science'
_journal_page_first 12547
_journal_page_last 12552
_journal_paper_doi 10.1039/D0SC05002D
_journal_volume 11
_journal_year 2020
_chemical_formula_moiety 'C250 H140 Mn24 N2 O130'
_chemical_formula_sum 'C250 H258 Mn24 N2 O130'
_chemical_formula_weight 6689.13
_space_group_crystal_system monoclinic
_space_group_IT_number 14
_space_group_name_Hall '-P 2yn'
_space_group_name_H-M_alt 'P 1 21/n 1'
_atom_sites_solution_hydrogens geom
_audit_creation_date 2019-12-18
_audit_creation_method
;
Olex2 1.2
(compiled 2018.05.29 svn.r3508 for OlexSys, GUI svn.r5506)
;
_audit_update_record
;
2020-02-04 deposited with the CCDC.	2020-10-16 downloaded from the CCDC.
;
_cell_angle_alpha 90
_cell_angle_beta 95.026(2)
_cell_angle_gamma 90
_cell_formula_units_Z 2
_cell_length_a 22.3705(17)
_cell_length_b 32.550(2)
_cell_length_c 22.5838(17)
_cell_measurement_reflns_used 9659
_cell_measurement_temperature 100.0
_cell_measurement_theta_max 22.91
_cell_measurement_theta_min 2.19
_cell_volume 16381(2)
_computing_cell_refinement 'Bruker Apex3 V.2016.9-0/SAINT V8.37A'
_computing_data_collection 'Bruker Apex3 V.2016.9-0'
_computing_data_reduction 'Bruker Apex3 V.2016.9-0/SAINT V8.37A'
_computing_molecular_graphics 'Olex2 (Dolomanov et al., 2009)'
_computing_publication_material 'Olex2 (Dolomanov et al., 2009)'
_computing_structure_refinement 'ShelXL (Sheldrick, 2015)'
_computing_structure_solution 'SHELXT 2014/5 (Sheldrick, 2014)'
_diffrn_ambient_temperature 100.0
_diffrn_measured_fraction_theta_full 0.995
_diffrn_measured_fraction_theta_max 0.995
_diffrn_measurement_device_type 'Bruker APEX II area detector'
_diffrn_measurement_method 'omega and phi scans'
_diffrn_radiation_monochromator graphite
_diffrn_radiation_type MoK\a
_diffrn_radiation_wavelength 0.71073
_diffrn_reflns_av_R_equivalents 0.0810
_diffrn_reflns_av_unetI/netI 0.0502
_diffrn_reflns_Laue_measured_fraction_full 0.995
_diffrn_reflns_Laue_measured_fraction_max 0.995
_diffrn_reflns_limit_h_max 24
_diffrn_reflns_limit_h_min -24
_diffrn_reflns_limit_k_max 36
_diffrn_reflns_limit_k_min -36
_diffrn_reflns_limit_l_max 25
_diffrn_reflns_limit_l_min -25
_diffrn_reflns_number 223225
_diffrn_reflns_point_group_measured_fraction_full 0.995
_diffrn_reflns_point_group_measured_fraction_max 0.995
_diffrn_reflns_theta_full 23.386
_diffrn_reflns_theta_max 23.386
_diffrn_reflns_theta_min 1.229
_diffrn_source 'Sealed Source Mo with TRIUMPH optics'
_diffrn_standards_number 0
_exptl_absorpt_coefficient_mu 0.974
_exptl_absorpt_correction_T_max 0.7449
_exptl_absorpt_correction_T_min 0.6582
_exptl_absorpt_correction_type multi-scan
_exptl_absorpt_process_details 'Bruker AXScale'
_exptl_crystal_colour 'dark brown'
_exptl_crystal_colour_modifier dark
_exptl_crystal_colour_primary brown
_exptl_crystal_density_diffrn 1.356
_exptl_crystal_description block
_exptl_crystal_F_000 6824
_exptl_crystal_size_max 0.24
_exptl_crystal_size_mid 0.22
_exptl_crystal_size_min 0.18
_refine_diff_density_max 2.443
_refine_diff_density_min -1.487
_refine_diff_density_rms 0.154
_refine_ls_extinction_method none
_refine_ls_goodness_of_fit_ref 1.678
_refine_ls_hydrogen_treatment constr
_refine_ls_matrix_type full
_refine_ls_number_parameters 1581
_refine_ls_number_reflns 23785
_refine_ls_number_restraints 1534
_refine_ls_restrained_S_all 1.661
_refine_ls_R_factor_all 0.1907
_refine_ls_R_factor_gt 0.1318
_refine_ls_shift/su_max 0.001
_refine_ls_shift/su_mean 0.000
_refine_ls_structure_factor_coef Fsqd
_refine_ls_weighting_details 'w=1/[\s^2^(Fo^2^)+(0.2000P)^2^] where P=(Fo^2^+2Fc^2^)/3'
_refine_ls_weighting_scheme calc
_refine_ls_wR_factor_gt 0.3923
_refine_ls_wR_factor_ref 0.4373
_reflns_Friedel_coverage 0.000
_reflns_number_gt 14496
_reflns_number_total 23785
_reflns_threshold_expression 'I > 2\s(I)'
_cod_data_source_file d0sc05002d2.cif
_cod_data_source_block s1_a_sq
_cod_database_code 1559725
_shelx_shelxl_version_number 2017/1
_shelx_space_group_comment
;
The symmetry employed for this shelxl refinement is uniquely defined
by the following loop, which should always be used as a source of
symmetry information in preference to the above space-group names.
They are only intended as comments.
;
_shelx_estimated_absorpt_t_max 0.844
_shelx_estimated_absorpt_t_min 0.800
_olex2_refinement_description
;
1. Fixed Uiso
 At 1.2 times of:
  All C(H) groups, All C(H,H) groups, All C(H,H,H,H) groups
2. Restrained distances
 C34-C33 = C33-C32
 1.54 with sigma of 0.02
 C73-C72 = C74-C73 = C76-C75 = C77-C76
 1.54 with sigma of 0.02
 C30-C29 = C30-C31
 1.54 with sigma of 0.02
 C31-O37
 1.48 with sigma of 0.02
 C80-C79
 1.54 with sigma of 0.02
 O44-C80
 1.48 with sigma of 0.02
 C73-C72 = C74-C73
 1.54 with sigma of 0.02
 C73-C74' = C74-C73 = C73-C72
 1.54 with sigma of 0.02
 O42-C74
 1.48 with sigma of 0.02
 O42'-C74'
 1.48 with sigma of 0.02
 C79-C80'
 1.54 with sigma of 0.02
 O46'-C114
 1.48 with sigma of 0.02
 C114-C113
 1.54 with sigma of 0.02
 C79-C78 = C79'-C78 = C80-C79 = C80'-C79'
 1.54 with sigma of 0.02
 O44-C80 = O44'-C80'
 1.48 with sigma of 0.02
 C3'P-C4'P = C4'P-C5'P
 1.54 with sigma of 0.02
 C115-C116
 1.54 with sigma of 0.02
 C2P-C3'P
 1.54 with sigma of 0.02
 N1P-C5'P
 1.48 with sigma of 0.02
 O46'-C113
 -2.3 with sigma of 0.02
 C118-C108 = C119-C118 = C120-C119
 1.54 with sigma of 0.02
 O48-C120
 1.48 with sigma of 0.02
 O46-C114
 1.48 with sigma of 0.02
 C113-O46
 -2.3 with sigma of 0.02
 C34-C33
 -2.3 with sigma of 0.02
 C34-C33 = C34'-C33
 1.54 with sigma of 0.02
 O38-C34' = O38-C34
 1.48 with sigma of 0.02
 O38-C33
 -2.3 with sigma of 0.02
 O43-C77
 1.48 with sigma of 0.02
 O47-C117
 1.48 with sigma of 0.02
 C117-C116 = C116-C115 = C115-C101
 1.54 with sigma of 0.02
3. Uiso/Uaniso restraints and constraints
C80' \\sim C80: within 2A with sigma of 0.04 and sigma for terminal atoms of
0.08
4. Rigid body (RIGU) restrains
 All non-hydrogen atoms
 with sigma for 1-2 distances of 0.004 and sigma for 1-3 distances of 0.004
5. Others
 Uiso(C2P)=Uiso(C3P)=Uiso(C4P)=Uiso(C5P)=Uiso(C4'P)=Uiso(C3'P)=Uiso(C5'P)=
 FVAR(1)
 Fixed Sof: H11C(0.5) H11D(0.5) H11E(0.5) H11F(0.5) H78A(0.5) H78B(0.5)
 H78C(0.5) H78D(0.5) C79(0.5) H79A(0.5) H79B(0.5) C34(0.5) C74(0.5) O44(0.5)
 C80(0.5) H80A(0.5) H80B(0.5) O42(0.5) O42'(0.5) C74'(0.5) C80'(0.5) H80C(0.5)
 H80D(0.5) C79'(0.5) H79C(0.5) H79D(0.5) O44'(0.5) C3P(0.5) C4P(0.5) C5P(0.5)
 C4'P(0.5) C3'P(0.5) C5'P(0.5) C119(0.5) O48(0.5) C120(0.5) O48'(0.5) C19'(0.5)
 C20'(0.5) O46(0.5) C34'(0.5) O43(0.5)
6.a Free rotating group:
 C1P(C2P,O2P,O1P,C3P,N1P,C4P,C5P)
6.b Ternary CH refined with riding coordinates:
 C87(H87), C14(H14), C28(H28), C21(H21), C7(H7), C47(H47), C94(H94),
 C108(H108), C61(H61), C101(H101), C68(H68), C54(H54)
6.c Secondary CH2 refined with riding coordinates:
 C35(H35A,H35B), C38(H38A,H38B), C69(H69A,H69B), C109(H10A,H10B), C32(H32A,
 H32B), C70(H70A,H70B), C29(H29A,H29B), C112(H11A,H11B), C118(H11C,H11D),
 C118(H11E,H11F), C110(H11G,H11H), C111(H11I,H11J), C75(H75A,H75B), C78(H78A,
 H78B), C78(H78C,H78D), C71(H71A,H71B), C39(H39A,H39B), C115(H11K,H11L),
 C79(H79A,H79B), C76(H76A,H76B), C40(H40A,H40B), C36(H36A,H36B), C113(H11M,
 H11N), C72(H72A,H72B), C80(H80A,H80B), C80'(H80C,H80D), C79'(H79C,H79D)
6.d Aromatic/amide H refined with riding coordinates:
 C100(H100), C53(H53), C27(H27), C20(H20), C5(H5), C13(H13), C85(H85),
 C67(H67), C93(H93), C60(H60), C45(H45), C107(H107)
;
_olex2_submission_special_instructions 'No special instructions were received'

loop_
_space_group_symop_operation_xyz
'x, y, z'
'-x+1/2, y+1/2, -z+1/2'
'-x, -y, -z'
'x-1/2, -y-1/2, z-1/2'

loop_
_atom_site_label
_atom_site_type_symbol
_atom_site_fract_x
_atom_site_fract_y
_atom_site_fract_z
_atom_site_U_iso_or_equiv
_atom_site_adp_type
_atom_site_occupancy
_atom_site_site_symmetry_order
_atom_site_calc_flag
_atom_site_refinement_flags_posn
_atom_site_refinement_flags_adp
_atom_site_refinement_flags_occupancy
_atom_site_disorder_assembly
_atom_site_disorder_group
Mn2 Mn 0.79211(9) 0.60856(5) 0.48342(7) 0.0650(5) Uani 1 1 d . U . . .
Mn12 Mn 0.25835(9) 0.35906(6) 0.36555(8) 0.0669(6) Uani 1 1 d . U . . .
Mn1 Mn 0.81304(9) 0.53511(6) 0.61779(7) 0.0671(6) Uani 1 1 d . U . . .
Mn10 Mn 0.44627(9) 0.38575(6) 0.79189(8) 0.0718(6) Uani 1 1 d . U . . .
Mn11 Mn 0.62346(10) 0.35677(7) 0.70849(9) 0.0871(7) Uani 1 1 d . U . . .
Mn4 Mn 0.61879(10) 0.50493(6) 0.21436(11) 0.0883(7) Uani 1 1 d . U . . .
Mn3 Mn 0.29436(11) 0.40392(6) 0.70942(12) 0.0985(8) Uani 1 1 d . U . . .
Mn7 Mn 0.68620(12) 0.32049(7) 0.56348(11) 0.1122(10) Uani 1 1 d . U . . .
Mn9 Mn 0.44098(9) 0.31694(9) 0.30001(14) 0.1272(12) Uani 1 1 d . U . . .
Mn5 Mn 0.57553(9) 0.37137(10) 0.23976(16) 0.1517(16) Uani 1 1 d . U . . .
Mn8 Mn 0.22782(15) 0.60014(10) 0.34129(14) 0.1580(17) Uani 1 1 d . U . . .
Mn6 Mn 0.59907(10) 0.30543(11) 0.37975(15) 0.1555(16) Uani 1 1 d . U . . .
O27 O 0.4674(3) 0.3249(2) 0.7642(3) 0.0519(16) Uani 1 1 d . U . . .
O16 O 0.5618(3) 0.4738(2) 0.1463(3) 0.0550(17) Uani 1 1 d . U . . .
O3 O 0.8306(3) 0.5735(2) 0.4168(3) 0.0521(17) Uani 1 1 d . U . . .
O18 O 0.4663(3) 0.60178(19) 0.1634(3) 0.0499(17) Uani 1 1 d . U . . .
O6 O 0.6898(4) 0.4619(2) 0.2078(3) 0.0590(18) Uani 1 1 d . U . . .
O22 O 0.1779(3) 0.4856(2) 0.2924(3) 0.0517(17) Uani 1 1 d . U . . .
O24 O 0.2733(3) 0.3580(2) 0.2732(3) 0.0597(18) Uani 1 1 d . U . . .
O1 O 0.8612(3) 0.4854(2) 0.5821(3) 0.0564(18) Uani 1 1 d . U . . .
O36 O 0.2235(3) 0.3361(2) 0.5688(3) 0.0583(19) Uani 1 1 d . U . . .
O4 O 0.7902(3) 0.5699(2) 0.3122(3) 0.0558(18) Uani 1 1 d . U . . .
O25 O 0.2719(3) 0.3442(2) 0.6720(3) 0.0615(18) Uani 1 1 d . U . . .
O34 O 0.2935(3) 0.2987(2) 0.3856(3) 0.0532(17) Uani 1 1 d . U . . .
O30 O 0.6332(4) 0.2677(2) 0.5425(3) 0.065(2) Uani 1 1 d . U . . .
O9 O 0.6949(3) 0.3034(2) 0.3954(4) 0.070(2) Uani 1 1 d . U . . .
O7 O 0.6646(3) 0.3910(2) 0.2301(4) 0.066(2) Uani 1 1 d . U . . .
O10 O 0.7456(3) 0.3072(2) 0.4979(3) 0.070(2) Uani 1 1 d . U . . .
O23 O 0.2215(4) 0.4151(2) 0.3391(3) 0.068(2) Uani 1 1 d . U . . .
O17 O 0.5617(4) 0.5519(2) 0.1867(3) 0.067(2) Uani 1 1 d . U . . .
O5 O 0.6916(4) 0.5391(2) 0.2496(3) 0.069(2) Uani 1 1 d . U . . .
O19 O 0.3718(3) 0.6222(2) 0.2015(3) 0.066(2) Uani 1 1 d . U . . .
O15 O 0.5351(3) 0.4015(2) 0.1625(4) 0.068(2) Uani 1 1 d . U . . .
O31 O 0.5859(3) 0.2595(2) 0.4426(4) 0.074(2) Uani 1 1 d . U . . .
O2 O 0.8126(3) 0.5528(2) 0.5287(3) 0.0618(19) Uani 1 1 d . U . . .
O28 O 0.5623(4) 0.3084(2) 0.7243(3) 0.070(2) Uani 1 1 d . U . . .
O33 O 0.3905(3) 0.2783(2) 0.3524(4) 0.074(2) Uani 1 1 d . U . . .
O12 O 0.8476(4) 0.4125(2) 0.6085(4) 0.080(3) Uani 1 1 d . U . . .
O13 O 0.3693(3) 0.3365(2) 0.2391(4) 0.073(2) Uani 1 1 d . U . . .
O21 O 0.2041(3) 0.5577(2) 0.2730(4) 0.074(2) Uani 1 1 d . U . . .
O26 O 0.3682(4) 0.3708(2) 0.7425(3) 0.073(2) Uani 1 1 d . U . . .
O35 O 0.2410(4) 0.3530(2) 0.4531(3) 0.074(2) Uani 1 1 d . U . . .
O45 O 0.5756(4) 0.1141(3) 0.7872(4) 0.087(3) Uani 1 1 d . U . . .
O41 O 0.4118(4) 0.3638(3) -0.1223(3) 0.084(3) Uani 1 1 d . U . . .
O29 O 0.6381(4) 0.3170(2) 0.6379(4) 0.082(3) Uani 1 1 d . U . . .
O20 O 0.2948(5) 0.6125(3) 0.2842(4) 0.106(4) Uani 1 1 d . U . . .
C52 C 0.4145(4) 0.5501(3) 0.1028(4) 0.044(2) Uani 1 1 d . U . . .
O8 O 0.6234(3) 0.3402(3) 0.3102(5) 0.096(3) Uani 1 1 d . U . . .
C51 C 0.4638(5) 0.5631(3) 0.1381(4) 0.045(2) Uani 1 1 d . U . . .
C83 C 0.4195(5) 0.3082(3) 0.7318(4) 0.051(2) Uani 1 1 d . U . . .
C6 C 0.9067(4) 0.4667(3) 0.4913(4) 0.048(2) Uani 1 1 d . U . . .
C12 C 0.7922(5) 0.4497(3) 0.2458(4) 0.048(2) Uani 1 1 d . U . . .
C1 C 0.8709(5) 0.4931(3) 0.5224(5) 0.051(2) Uani 1 1 d . U . . .
C84 C 0.4203(5) 0.2683(3) 0.7111(4) 0.049(2) Uani 1 1 d . U . . .
C11 C 0.7423(5) 0.4756(3) 0.2373(4) 0.048(2) Uani 1 1 d . U . . .
C49 C 0.5121(5) 0.4975(3) 0.1302(4) 0.050(2) Uani 1 1 d . U . . .
C9 C 0.7938(5) 0.5306(3) 0.2901(4) 0.051(2) Uani 1 1 d . U . . .
C8 C 0.8435(5) 0.5067(3) 0.3013(4) 0.046(2) Uani 1 1 d . U . . .
C65 C 0.2497(4) 0.3926(3) 0.2433(4) 0.046(2) Uani 1 1 d . U . . .
C3 C 0.8567(4) 0.5377(3) 0.4388(4) 0.048(2) Uani 1 1 d . U . . .
C87 C 0.4754(5) 0.2420(3) 0.7234(5) 0.049(2) Uani 1 1 d . U . . .
H87 H 0.496899 0.253418 0.760515 0.059 Uiso 1 1 calc R . . . .
C44 C 0.4376(5) 0.4112(3) 0.1108(5) 0.050(2) Uani 1 1 d . U . . .
C19 C 0.7830(5) 0.3322(3) 0.3564(4) 0.047(2) Uani 1 1 d . U . . .
C100 C 0.4466(5) 0.2101(3) 0.4736(5) 0.056(2) Uani 1 1 d . U . . .
H100 H 0.432093 0.190601 0.500242 0.067 Uiso 1 1 calc R . . . .
C48 C 0.4646(5) 0.4837(3) 0.0933(4) 0.047(2) Uani 1 1 d . U . . .
O11 O 0.7582(5) 0.3554(3) 0.5928(4) 0.122(4) Uani 1 1 d . U . . .
C53 C 0.4160(5) 0.5110(3) 0.0786(4) 0.049(2) Uani 1 1 d . U . . .
H53 H 0.383702 0.502208 0.051440 0.058 Uiso 1 1 calc R . . . .
C22 C 0.8318(4) 0.3378(3) 0.4578(4) 0.046(2) Uani 1 1 d . U . . .
C14 C 0.7919(4) 0.4069(3) 0.2251(4) 0.047(2) Uani 1 1 d . U . . .
H14 H 0.760986 0.406116 0.190343 0.056 Uiso 1 1 calc R . . . .
C2 C 0.8470(4) 0.5270(3) 0.4982(4) 0.047(2) Uani 1 1 d . U . . .
C27 C 0.8753(4) 0.3670(3) 0.4643(4) 0.047(2) Uani 1 1 d . U . . .
H27 H 0.900978 0.370075 0.433242 0.056 Uiso 1 1 calc R . . . .
C28 C 0.9320(5) 0.4268(3) 0.5194(5) 0.051(2) Uani 1 1 d . U . . .
H28 H 0.940560 0.432607 0.562828 0.061 Uiso 1 1 calc R . . . .
C20 C 0.8047(5) 0.3576(3) 0.3125(4) 0.047(2) Uani 1 1 d . U . . .
H20 H 0.846879 0.360746 0.311820 0.056 Uiso 1 1 calc R . . . .
C103 C 0.2861(4) 0.2882(3) 0.4427(4) 0.049(2) Uani 1 1 d . U . . .
C106 C 0.2694(4) 0.2700(3) 0.5607(5) 0.051(2) Uani 1 1 d . U . . .
C86 C 0.3182(5) 0.2768(3) 0.6636(5) 0.050(2) Uani 1 1 d . U . . .
C26 C 0.8848(5) 0.3935(3) 0.5145(5) 0.049(2) Uani 1 1 d . U . . .
C63 C 0.2003(4) 0.4581(3) 0.2534(4) 0.048(2) Uani 1 1 d . U . . .
C18 C 0.7213(5) 0.3271(3) 0.3551(5) 0.058(3) Uani 1 1 d . U . . .
C21 C 0.8243(4) 0.3115(3) 0.4037(4) 0.046(2) Uani 1 1 d . U . . .
H21 H 0.801682 0.286844 0.415896 0.055 Uiso 1 1 calc R . . . .
C88 C 0.5174(5) 0.2489(3) 0.6747(5) 0.057(3) Uani 1 1 d . U . . .
C10 C 0.7426(5) 0.5151(3) 0.2594(5) 0.055(2) Uani 1 1 d . U . . .
C105 C 0.2502(5) 0.3064(3) 0.5364(5) 0.051(2) Uani 1 1 d . U . . .
C16 C 0.7064(5) 0.3722(3) 0.2703(5) 0.059(3) Uani 1 1 d . U . . .
C64 C 0.2222(5) 0.4216(3) 0.2770(4) 0.050(2) Uani 1 1 d . U . . .
C5 C 0.9138(4) 0.4767(3) 0.4335(4) 0.049(2) Uani 1 1 d . U . . .
H5 H 0.935474 0.458256 0.410667 0.058 Uiso 1 1 calc R . . . .
O32 O 0.5096(4) 0.2950(3) 0.3601(6) 0.127(5) Uani 1 1 d . U . . .
C62 C 0.2046(4) 0.4654(3) 0.1945(4) 0.047(2) Uani 1 1 d . U . . .
C46 C 0.3523(5) 0.3770(3) 0.1501(5) 0.053(2) Uani 1 1 d . U . . .
C50 C 0.5131(5) 0.5381(3) 0.1517(4) 0.048(2) Uani 1 1 d . U . . .
O14 O 0.4877(4) 0.3496(3) 0.2411(5) 0.114(4) Uani 1 1 d . U . . .
C13 C 0.8422(5) 0.4668(3) 0.2785(4) 0.051(2) Uani 1 1 d . U . . .
H13 H 0.877207 0.450330 0.285594 0.062 Uiso 1 1 calc R . . . .
C85 C 0.3698(5) 0.2534(3) 0.6775(4) 0.050(2) Uani 1 1 d . U . . .
H85 H 0.370529 0.225902 0.663397 0.060 Uiso 1 1 calc R . . . .
C67 C 0.2309(4) 0.4364(3) 0.1609(5) 0.052(2) Uani 1 1 d . U . . .
H67 H 0.233918 0.442152 0.120042 0.062 Uiso 1 1 calc R . . . .
C93 C 0.5164(5) 0.2226(3) 0.6251(4) 0.047(2) Uani 1 1 d . U . . .
H93 H 0.488596 0.200488 0.622448 0.057 Uiso 1 1 calc R . . . .
C15 C 0.7680(5) 0.3777(3) 0.2712(5) 0.048(2) Uani 1 1 d . U . . .
C66 C 0.2532(4) 0.3994(3) 0.1833(4) 0.046(2) Uani 1 1 d . U . . .
C104 C 0.2579(5) 0.3156(3) 0.4769(5) 0.053(2) Uani 1 1 d . U . . .
C4 C 0.8912(4) 0.5120(3) 0.4066(4) 0.046(2) Uani 1 1 d . U . . .
C7 C 0.8980(4) 0.5226(3) 0.3408(5) 0.052(2) Uani 1 1 d . U . . .
H7 H 0.897080 0.553239 0.337700 0.062 Uiso 1 1 calc R . . . .
C35 C 0.8825(5) 0.2944(3) 0.3821(4) 0.050(3) Uiso 1 1 d . U . . .
H35A H 0.904532 0.317003 0.364239 0.060 Uiso 1 1 calc R . . . .
H35B H 0.908236 0.283780 0.416651 0.060 Uiso 1 1 calc R . . . .
C41 C 0.3897(5) 0.3604(3) 0.1947(5) 0.061(3) Uani 1 1 d . U . . .
C47 C 0.4636(5) 0.4401(3) 0.0682(4) 0.051(2) Uani 1 1 d . U . . .
H47 H 0.506340 0.431667 0.065735 0.061 Uiso 1 1 calc R . . . .
C60 C 0.2708(5) 0.5442(3) 0.1318(5) 0.049(2) Uani 1 1 d . U . . .
H60 H 0.266331 0.527833 0.096857 0.059 Uiso 1 1 calc R . . . .
C45 C 0.3766(5) 0.4028(3) 0.1083(5) 0.053(2) Uani 1 1 d . U . . .
H45 H 0.350577 0.414798 0.077606 0.063 Uiso 1 1 calc R . . . .
C102 C 0.3061(4) 0.2502(3) 0.4669(5) 0.051(2) Uani 1 1 d . U . . .
C81 C 0.3195(5) 0.3172(3) 0.6851(4) 0.050(2) Uani 1 1 d . U . . .
C95 C 0.5082(5) 0.2181(3) 0.4785(5) 0.058(2) Uani 1 1 d . U . . .
C92 C 0.5532(5) 0.2275(3) 0.5809(5) 0.051(2) Uani 1 1 d . U . . .
C82 C 0.3683(5) 0.3317(3) 0.7195(4) 0.051(2) Uani 1 1 d . U . . .
C59 C 0.2305(5) 0.5386(3) 0.1746(5) 0.052(2) Uani 1 1 d . U . . .
O40 O 1.1117(4) 0.3771(4) 0.4762(4) 0.100(3) Uani 1 1 d . U . . .
C38 C 0.9916(5) 0.4137(3) 0.4971(5) 0.059(3) Uani 1 1 d . U . . .
H38A H 0.984226 0.405369 0.454918 0.071 Uiso 1 1 calc R . . . .
H38B H 1.018761 0.437777 0.498627 0.071 Uiso 1 1 calc R . . . .
C69 C 0.4320(6) 0.4370(3) 0.0048(4) 0.061(3) Uani 1 1 d . U . . .
H69A H 0.388362 0.441195 0.006895 0.073 Uiso 1 1 calc R . . . .
H69B H 0.446688 0.459549 -0.019571 0.073 Uiso 1 1 calc R . . . .
C55 C 0.3175(5) 0.5728(3) 0.1376(5) 0.054(2) Uani 1 1 d . U . . .
C109 C 0.4649(5) 0.1976(3) 0.7363(5) 0.054(3) Uani 1 1 d . U . . .
H10A H 0.436493 0.195230 0.767377 0.065 Uiso 1 1 calc R . . . .
H10B H 0.446706 0.183882 0.699943 0.065 Uiso 1 1 calc R . . . .
C32 C 0.8483(5) 0.3915(3) 0.2017(5) 0.062(3) Uani 1 1 d D U . . .
H32A H 0.843395 0.361993 0.191734 0.075 Uiso 1 1 calc R . . . .
H32B H 0.881755 0.394041 0.233166 0.075 Uiso 1 1 calc R . . . .
C107 C 0.2979(5) 0.2418(3) 0.5249(5) 0.055(3) Uani 1 1 d . U . . .
H107 H 0.311780 0.216423 0.541596 0.066 Uiso 1 1 calc R . . . .
C94 C 0.5496(5) 0.2003(3) 0.5260(5) 0.053(2) Uani 1 1 d . U . . .
H94 H 0.590354 0.201390 0.510918 0.063 Uiso 1 1 calc R . . . .
C56 C 0.3267(5) 0.5943(3) 0.1898(5) 0.062(3) Uani 1 1 d . U . . .
C43 C 0.4749(5) 0.3940(3) 0.1558(5) 0.057(3) Uani 1 1 d . U . . .
C89 C 0.5592(5) 0.2815(3) 0.6788(5) 0.061(3) Uani 1 1 d . U . . .
C57 C 0.2878(6) 0.5906(4) 0.2336(6) 0.079(4) Uani 1 1 d . U . . .
C91 C 0.5947(5) 0.2607(3) 0.5868(5) 0.064(3) Uani 1 1 d . U . . .
C25 C 0.8459(5) 0.3880(3) 0.5587(5) 0.065(3) Uani 1 1 d . U . . .
C90 C 0.5974(5) 0.2863(3) 0.6335(5) 0.063(3) Uani 1 1 d . U . . .
C99 C 0.4051(5) 0.2284(3) 0.4329(5) 0.061(3) Uani 1 1 d . U . . .
C108 C 0.2641(5) 0.2614(3) 0.6273(5) 0.057(2) Uani 1 1 d D U . . .
H108 H 0.229034 0.277500 0.639168 0.069 Uiso 1 1 calc R . . . .
C61 C 0.1816(5) 0.5064(3) 0.1681(5) 0.056(2) Uani 1 1 d . U . . .
H61 H 0.149424 0.515816 0.193041 0.067 Uiso 1 1 calc R . . . .
C17 C 0.6826(5) 0.3464(4) 0.3124(6) 0.072(3) Uani 1 1 d . U . . .
C96 C 0.5276(5) 0.2472(3) 0.4404(5) 0.060(3) Uani 1 1 d . U . . .
C70 C 0.4413(5) 0.3975(3) -0.0254(5) 0.063(3) Uani 1 1 d . U . . .
H70A H 0.437011 0.374563 0.002653 0.075 Uiso 1 1 calc R . . . .
H70B H 0.482360 0.396593 -0.038459 0.075 Uiso 1 1 calc R . . . .
C42 C 0.4508(5) 0.3666(4) 0.1974(6) 0.072(3) Uani 1 1 d . U . . .
C101 C 0.3392(5) 0.2201(3) 0.4288(6) 0.062(3) Uani 1 1 d D U . . .
H101 H 0.324068 0.225795 0.386615 0.074 Uiso 1 1 calc R . . . .
C68 C 0.2842(5) 0.3689(3) 0.1459(5) 0.056(2) Uani 1 1 d . U . . .
H68 H 0.279313 0.341588 0.165128 0.067 Uiso 1 1 calc R . . . .
C29 C 0.9581(5) 0.5088(4) 0.3213(5) 0.068(3) Uiso 1 1 d D U . . .
H29A H 0.990120 0.518527 0.351052 0.082 Uiso 1 1 calc R . . . .
H29B H 0.959170 0.478429 0.321426 0.082 Uiso 1 1 calc R . . . .
C98 C 0.4260(5) 0.2587(4) 0.3923(6) 0.066(3) Uani 1 1 d . U . . .
C112 C 0.5389(6) 0.1546(3) 0.5415(5) 0.073(4) Uani 1 1 d . U . . .
H11A H 0.564744 0.146813 0.577642 0.088 Uiso 1 1 calc R . . . .
H11B H 0.496518 0.150469 0.549563 0.088 Uiso 1 1 calc R . . . .
C58 C 0.2379(5) 0.5615(4) 0.2240(5) 0.067(3) Uani 1 1 d . U . . .
C118 C 0.2519(6) 0.2158(3) 0.6401(5) 0.072(3) Uiso 1 1 d D U . . .
H11C H 0.218934 0.205592 0.611791 0.087 Uiso 0.5 1 calc R . P A 1
H11D H 0.288218 0.199346 0.634757 0.087 Uiso 0.5 1 calc R . P A 1
H11E H 0.281138 0.199168 0.620011 0.087 Uiso 0.5 1 calc R . P B 2
H11F H 0.260396 0.211355 0.683383 0.087 Uiso 0.5 1 calc R . P B 2
C110 C 0.5223(5) 0.1769(4) 0.7568(6) 0.076(3) Uani 1 1 d . U . . .
H11G H 0.542482 0.193023 0.789891 0.091 Uiso 1 1 calc R . . . .
H11H H 0.548692 0.177090 0.723818 0.091 Uiso 1 1 calc R . . . .
C111 C 0.5158(6) 0.1336(4) 0.7772(7) 0.083(4) Uani 1 1 d . U . . .
H11I H 0.495742 0.133214 0.814502 0.100 Uiso 1 1 calc R . . . .
H11J H 0.490695 0.117905 0.746754 0.100 Uiso 1 1 calc R . . . .
C75 C 0.1520(6) 0.5025(4) 0.1038(5) 0.071(3) Uiso 1 1 d D U . . .
H75A H 0.182806 0.493851 0.077473 0.085 Uiso 1 1 calc R . . . .
H75B H 0.121004 0.480739 0.102675 0.085 Uiso 1 1 calc R . . . .
C97 C 0.4874(6) 0.2668(4) 0.3989(6) 0.078(3) Uani 1 1 d . U . . .
C78 C 0.2552(6) 0.3645(4) 0.0831(5) 0.072(3) Uani 1 1 d D U . . .
H78A H 0.249612 0.392842 0.067638 0.086 Uiso 0.5 1 calc R . P C 1
H78B H 0.214503 0.353505 0.086965 0.086 Uiso 0.5 1 calc R . P C 1
H78C H 0.264436 0.388559 0.058618 0.086 Uiso 0.5 1 calc R . P D 2
H78D H 0.211132 0.361857 0.082949 0.086 Uiso 0.5 1 calc R . P D 2
C71 C 0.3951(7) 0.3926(4) -0.0796(5) 0.084(4) Uani 1 1 d . U . . .
H71A H 0.356313 0.384030 -0.065620 0.100 Uiso 1 1 calc R . . . .
H71B H 0.388956 0.419685 -0.099229 0.100 Uiso 1 1 calc R . . . .
C39 C 1.0220(6) 0.3802(4) 0.5300(6) 0.076(3) Uani 1 1 d . U . . .
H39A H 0.991687 0.360232 0.541577 0.091 Uiso 1 1 calc R . . . .
H39B H 1.043257 0.391232 0.566933 0.091 Uiso 1 1 calc R . . . .
C115 C 0.3229(6) 0.1751(4) 0.4406(6) 0.081(4) Uiso 1 1 d D U . . .
H11K H 0.341565 0.157865 0.411180 0.098 Uiso 1 1 calc R . . E .
H11L H 0.341928 0.167577 0.480334 0.098 Uiso 1 1 calc R . . E .
O39 O 0.8602(6) 0.2068(4) 0.4094(6) 0.142(4) Uiso 1 1 d . U . . .
C33 C 0.8644(6) 0.4148(4) 0.1465(6) 0.093(4) Uiso 1 1 d D U . . .
C79 C 0.2799(11) 0.3400(6) 0.0335(10) 0.062(6) Uiso 0.5 1 d D U P F 1
H79A H 0.323549 0.344461 0.032516 0.074 Uiso 0.5 1 calc R . P F 1
H79B H 0.259237 0.347298 -0.005684 0.074 Uiso 0.5 1 calc R . P F 1
C76 C 0.1225(8) 0.5428(5) 0.0791(7) 0.112(5) Uiso 1 1 d D U . . .
H76A H 0.105788 0.558009 0.111786 0.134 Uiso 1 1 calc R . . . .
H76B H 0.153380 0.560290 0.062874 0.134 Uiso 1 1 calc R . . . .
C40 C 1.0684(6) 0.3574(5) 0.4929(7) 0.092(4) Uani 1 1 d . U . . .
H40A H 1.084813 0.333882 0.517033 0.111 Uiso 1 1 calc R . . . .
H40B H 1.045827 0.345761 0.457113 0.111 Uiso 1 1 calc R . . . .
C31 C 1.0425(10) 0.5333(8) 0.2676(13) 0.192(10) Uiso 1 1 d D U . . .
O37 O 1.0555(10) 0.4900(7) 0.2616(10) 0.238(9) Uiso 1 1 d D U . . .
C36 C 0.8717(8) 0.2615(5) 0.3384(7) 0.111(5) Uiso 1 1 d . U . . .
H36A H 0.911039 0.248968 0.332468 0.133 Uiso 1 1 calc R . . . .
H36B H 0.857088 0.274590 0.300212 0.133 Uiso 1 1 calc R . . . .
C30 C 0.9721(8) 0.5238(6) 0.2606(7) 0.122(6) Uiso 1 1 d D U . . .
C37 C 0.8284(11) 0.2265(8) 0.3494(11) 0.159(8) Uiso 1 1 d . U . . .
C113 C 0.5537(10) 0.1279(6) 0.4894(9) 0.137(7) Uiso 1 1 d D U . . .
H11M H 0.587593 0.139632 0.469684 0.164 Uiso 1 1 calc R . . . .
H11N H 0.518484 0.125417 0.459845 0.164 Uiso 1 1 calc R . . . .
C116 C 0.2570(8) 0.1636(8) 0.4386(12) 0.167(9) Uiso 1 1 d D U . G 2
O49 O 0.9106(4) 0.5630(3) 0.6245(4) 0.077(2) Uiso 1 1 d . U . . .
O63 O 0.1653(5) 0.3320(3) 0.3410(4) 0.099(3) Uiso 1 1 d . U . . .
C54 C 0.3607(5) 0.5785(3) 0.0900(4) 0.050(2) Uani 1 1 d . U . . .
H54 H 0.376177 0.607292 0.093836 0.061 Uiso 1 1 calc R . . . .
C72 C 0.3307(5) 0.5740(4) 0.0269(4) 0.064(3) Uani 1 1 d D U . . .
H72A H 0.294694 0.591796 0.022312 0.077 Uiso 1 1 calc R . . . .
H72B H 0.317514 0.545239 0.020429 0.077 Uiso 1 1 calc R . . . .
C73 C 0.3731(5) 0.5858(4) -0.0201(5) 0.080(4) Uiso 1 1 d D U . . .
O61 O 0.4747(8) 0.4127(6) 0.7048(8) 0.200(7) Uiso 1 1 d . U . . .
O52 O 0.5703(7) 0.4902(5) 0.2910(7) 0.168(5) Uiso 1 1 d . U . . .
O62 O 0.5669(7) 0.4026(5) 0.6633(7) 0.176(6) Uiso 1 1 d . U . . .
O50 O 0.7232(8) 0.5033(5) 0.5961(8) 0.185(6) Uiso 1 1 d . U . . .
O64 O 0.3425(10) 0.3881(7) 0.3884(9) 0.230(8) Uiso 1 1 d . U . . .
O51 O 0.2557(10) 0.3785(7) 0.8071(9) 0.239(9) Uiso 1 1 d . U . . .
O57 O 0.6334(9) 0.3722(6) 0.5120(9) 0.217(8) Uiso 1 1 d . U . . .
O56 O 0.6018(13) 0.2388(9) 0.3054(12) 0.299(12) Uiso 1 1 d . U . . .
O53 O 0.5575(11) 0.4323(7) 0.3024(10) 0.250(9) Uiso 1 1 d . U . . .
O1AA O 0.5915(11) 0.3659(8) 0.4352(10) 0.254(10) Uiso 1 1 d . U . . .
C77 C 0.0729(14) 0.5342(11) 0.0307(14) 0.244(15) Uiso 1 1 d D U . . .
C34 C 0.9413(9) 0.4066(14) 0.1326(15) 0.136(13) Uiso 0.5 1 d D U P H 1
C74 C 0.3344(12) 0.5914(8) -0.0789(9) 0.093(8) Uiso 0.5 1 d D U P I 1
O59 O 0.4541(11) 0.2566(7) 0.2361(11) 0.255(10) Uiso 1 1 d . U . . .
O44 O 0.2896(8) 0.2695(5) 0.0041(8) 0.075(5) Uiso 0.5 1 d D U P F 1
C80 C 0.2660(11) 0.2957(6) 0.0508(9) 0.065(6) Uiso 0.5 1 d D U P F 1
H80A H 0.286165 0.288941 0.090419 0.077 Uiso 0.5 1 calc R . P F 1
H80B H 0.222279 0.291632 0.051836 0.077 Uiso 0.5 1 calc R . P F 1
O58 O 0.1604(9) 0.6483(6) 0.2770(9) 0.213(7) Uiso 1 1 d . U . . .
O42 O 0.3008(13) 0.5531(8) -0.0932(13) 0.162(10) Uiso 0.5 1 d D U P I 1
O42' O 0.4283(9) 0.6460(6) -0.0614(8) 0.098(6) Uiso 0.5 1 d D U P I 2
C74' C 0.3929(13) 0.6313(6) -0.0139(11) 0.098(9) Uiso 0.5 1 d D U P I 2
O60 O 0.4329(10) 0.3768(7) 0.3527(10) 0.242(9) Uiso 1 1 d . U . . .
C80' C 0.2432(12) 0.3114(9) 0.0047(11) 0.099(9) Uiso 0.5 1 d D U P F 2
H80C H 0.203594 0.303462 0.017472 0.119 Uiso 0.5 1 calc R . P F 2
H80D H 0.236912 0.335267 -0.022261 0.119 Uiso 0.5 1 calc R . P F 2
C114 C 0.5708(14) 0.0853(8) 0.5174(12) 0.209(12) Uiso 1 1 d D U . . .
O46' O 0.576(3) 0.0630(10) 0.4601(19) 0.55(3) Uiso 1 1 d D U . J 2
C79' C 0.2831(9) 0.3246(6) 0.0590(9) 0.053(6) Uiso 0.5 1 d D U P F 2
H79C H 0.324346 0.329968 0.048172 0.064 Uiso 0.5 1 calc R . P F 2
H79D H 0.284910 0.302727 0.089591 0.064 Uiso 0.5 1 calc R . P F 2
O44' O 0.2660(9) 0.2774(6) -0.0286(9) 0.089(5) Uiso 0.5 1 d D U P F 2
C1P C 0.3457(4) 0.4045(3) 0.5780(4) 0.248(15) Uiso 1 1 d . U . . .
C2P C 0.3985(5) 0.3796(4) 0.5606(6) 0.206(8) Uiso 1 1 d DG U . . .
O2P O 0.3043(4) 0.4120(4) 0.5396(4) 0.130(4) Uiso 1 1 d G U . . .
O1P O 0.3473(6) 0.4157(4) 0.6314(4) 0.163(5) Uiso 1 1 d G U . . .
C3P C 0.4605(4) 0.3975(7) 0.5764(8) 0.206(8) Uiso 0.5 1 d G U P . .
N1P N 0.3960(7) 0.3743(5) 0.4945(6) 0.258(12) Uiso 1 1 d DG U . . .
C4P C 0.4988(6) 0.3762(8) 0.5339(11) 0.206(8) Uiso 0.5 1 d G U P . .
C5P C 0.4594(8) 0.3709(8) 0.4779(9) 0.206(8) Uiso 0.5 1 d G U P . .
C4'P C 0.454(3) 0.3155(18) 0.538(2) 0.206(8) Uiso 0.5 1 d D U P . .
C3'P C 0.412(3) 0.3344(9) 0.580(2) 0.206(8) Uiso 0.5 1 d D U P . .
C5'P C 0.424(3) 0.3343(11) 0.481(2) 0.206(8) Uiso 0.5 1 d D U P . .
C23 C 0.7914(5) 0.3350(3) 0.5007(5) 0.068(3) Uani 1 1 d . U . . .
C24 C 0.7984(6) 0.3588(4) 0.5514(6) 0.083(4) Uani 1 1 d . U . . .
C119 C 0.2354(13) 0.2112(9) 0.7007(9) 0.090(8) Uiso 0.5 1 d D U P K 1
O48 O 0.1483(12) 0.2465(8) 0.7027(12) 0.136(8) Uiso 0.5 1 d D U P K 1
C120 C 0.2080(15) 0.2463(12) 0.7352(18) 0.166(17) Uiso 0.5 1 d D U P K 1
O48' O 0.0945(8) 0.1882(5) 0.6637(7) 0.082(5) Uiso 0.5 1 d . U P K 2
C19' C 0.1914(15) 0.1994(10) 0.6225(14) 0.105(10) Uiso 0.5 1 d . U P K 2
C20' C 0.1465(13) 0.2175(9) 0.6612(12) 0.085(8) Uiso 0.5 1 d . U P K 2
O46 O 0.5401(15) 0.0666(11) 0.5676(14) 0.188(13) Uiso 0.5 1 d D U P J 1
O38 O 0.9247(17) 0.4205(14) 0.0699(14) 0.50(3) Uiso 1 1 d D U . . .
C34' C 0.9065(16) 0.3887(8) 0.1116(15) 0.119(12) Uiso 0.5 1 d D U P H 2
O43 O 0.1137(19) 0.5162(14) -0.0096(18) 0.235(18) Uiso 0.5 1 d D U P L 1
O47 O 0.293(3) 0.157(2) 0.329(3) 0.57(4) Uiso 1 1 d D U . . .
C117 C 0.251(5) 0.148(4) 0.374(2) 0.90(14) Uiso 1 1 d D U . . .

loop_
_atom_site_aniso_label
_atom_site_aniso_U_11
_atom_site_aniso_U_22
_atom_site_aniso_U_33
_atom_site_aniso_U_23
_atom_site_aniso_U_13
_atom_site_aniso_U_12
Mn2 0.0756(13) 0.0613(11) 0.0591(10) -0.0079(8) 0.0116(9) 0.0238(9)
Mn12 0.0734(13) 0.0648(12) 0.0636(11) -0.0120(9) 0.0115(9) 0.0213(10)
Mn1 0.0854(14) 0.0605(11) 0.0583(10) -0.0122(8) 0.0230(9) 0.0182(10)
Mn10 0.0880(14) 0.0544(11) 0.0709(12) -0.0173(9) -0.0052(10) 0.0177(10)
Mn11 0.0942(16) 0.0877(15) 0.0884(14) -0.0349(11) 0.0587(12) -0.0366(12)
Mn4 0.0926(16) 0.0515(12) 0.1141(17) -0.0157(11) -0.0281(13) 0.0237(11)
Mn3 0.0949(17) 0.0496(12) 0.143(2) -0.0308(12) -0.0359(15) 0.0271(11)
Mn7 0.127(2) 0.1022(17) 0.1233(18) -0.0525(14) 0.1005(17) -0.0630(15)
Mn9 0.0452(12) 0.154(2) 0.185(3) 0.117(2) 0.0280(14) 0.0037(13)
Mn5 0.0390(12) 0.191(3) 0.227(3) 0.162(3) 0.0176(15) -0.0001(15)
Mn8 0.182(3) 0.156(3) 0.159(2) -0.109(2) 0.146(2) -0.112(2)
Mn6 0.0453(13) 0.219(3) 0.203(3) 0.162(3) 0.0158(15) -0.0114(16)
O27 0.070(4) 0.045(4) 0.042(4) 0.000(3) 0.011(3) 0.015(3)
O16 0.065(4) 0.047(4) 0.054(4) -0.002(3) 0.008(3) 0.010(3)
O3 0.048(4) 0.049(4) 0.060(4) -0.008(3) 0.011(3) -0.001(3)
O18 0.067(5) 0.044(4) 0.039(3) -0.006(3) 0.007(3) 0.008(3)
O6 0.075(5) 0.051(4) 0.051(4) 0.001(3) 0.004(3) 0.012(3)
O22 0.049(4) 0.053(4) 0.054(4) -0.009(3) 0.014(3) 0.005(3)
O24 0.065(5) 0.058(4) 0.059(4) -0.016(3) 0.020(4) 0.004(4)
O1 0.063(5) 0.050(4) 0.059(4) -0.011(3) 0.021(3) 0.006(3)
O36 0.045(4) 0.051(4) 0.081(5) -0.011(4) 0.019(4) 0.006(3)
O4 0.069(5) 0.038(3) 0.064(4) 0.003(3) 0.021(4) 0.003(3)
O25 0.075(5) 0.044(4) 0.067(5) -0.002(3) 0.016(4) 0.009(3)
O34 0.057(4) 0.045(4) 0.059(4) -0.014(3) 0.012(3) 0.004(3)
O30 0.083(5) 0.044(4) 0.078(5) -0.010(3) 0.054(4) -0.012(4)
O9 0.050(4) 0.059(5) 0.106(6) 0.035(4) 0.034(4) 0.006(4)
O7 0.046(4) 0.058(5) 0.098(5) 0.029(4) 0.030(4) 0.005(3)
O10 0.073(5) 0.059(5) 0.085(5) -0.024(4) 0.055(4) -0.024(4)
O23 0.084(6) 0.067(5) 0.057(4) -0.008(3) 0.027(4) 0.023(4)
O17 0.076(5) 0.055(4) 0.067(5) -0.009(4) -0.007(4) 0.012(4)
O5 0.081(5) 0.050(4) 0.074(5) -0.006(4) -0.009(4) 0.018(4)
O19 0.074(5) 0.060(5) 0.070(5) -0.019(4) 0.043(4) -0.016(4)
O15 0.049(4) 0.067(5) 0.092(5) 0.029(4) 0.029(4) 0.011(4)
O31 0.053(4) 0.063(5) 0.111(6) 0.036(4) 0.037(4) 0.011(4)
O2 0.069(5) 0.064(4) 0.053(4) -0.009(3) 0.013(4) 0.015(4)
O28 0.083(6) 0.056(4) 0.078(5) -0.008(4) 0.048(4) -0.014(4)
O33 0.051(4) 0.062(5) 0.113(6) 0.022(4) 0.027(4) 0.006(4)
O12 0.102(7) 0.063(5) 0.083(5) -0.024(4) 0.055(5) -0.029(5)
O13 0.055(4) 0.060(5) 0.111(6) 0.023(4) 0.040(4) 0.009(4)
O21 0.063(5) 0.073(5) 0.095(5) -0.030(4) 0.049(4) -0.025(4)
O26 0.085(5) 0.062(4) 0.070(5) -0.016(4) -0.007(4) 0.024(4)
O35 0.098(6) 0.069(5) 0.057(4) -0.007(3) 0.016(4) 0.038(5)
O45 0.070(5) 0.093(6) 0.095(6) 0.024(5) -0.003(5) 0.018(5)
O41 0.117(7) 0.076(6) 0.063(5) -0.013(4) 0.026(5) -0.004(5)
O29 0.094(6) 0.064(5) 0.100(6) -0.025(4) 0.068(5) -0.034(4)
O20 0.122(8) 0.089(6) 0.122(7) -0.063(5) 0.093(6) -0.053(6)
C52 0.050(5) 0.046(5) 0.040(5) 0.003(4) 0.021(4) 0.001(4)
O8 0.045(4) 0.099(7) 0.147(8) 0.084(6) 0.028(4) 0.009(4)
C51 0.063(5) 0.041(5) 0.032(5) -0.004(4) 0.013(4) 0.004(4)
C83 0.065(5) 0.046(5) 0.044(5) 0.005(4) 0.020(4) 0.002(4)
C6 0.048(6) 0.041(5) 0.059(5) -0.008(4) 0.024(5) -0.010(4)
C12 0.057(5) 0.042(4) 0.047(5) 0.006(4) 0.026(4) 0.001(4)
C1 0.043(6) 0.047(5) 0.064(5) -0.010(4) 0.020(5) -0.004(4)
C84 0.058(5) 0.041(4) 0.051(6) 0.010(4) 0.028(4) 0.000(4)
C11 0.066(5) 0.041(5) 0.038(5) 0.007(4) 0.015(4) 0.003(4)
C49 0.061(5) 0.042(5) 0.047(5) 0.002(4) 0.018(4) 0.003(4)
C9 0.064(5) 0.045(5) 0.048(5) 0.004(4) 0.024(4) 0.001(4)
C8 0.061(5) 0.041(5) 0.040(5) 0.005(4) 0.027(4) -0.003(4)
C65 0.040(6) 0.043(5) 0.056(4) -0.017(4) 0.012(4) -0.001(4)
C3 0.038(6) 0.054(5) 0.052(5) -0.008(4) 0.010(4) 0.001(4)
C87 0.051(5) 0.045(5) 0.054(6) 0.003(4) 0.023(4) -0.003(4)
C44 0.050(5) 0.041(5) 0.062(5) -0.005(4) 0.026(4) 0.002(4)
C19 0.053(5) 0.033(5) 0.058(5) -0.007(4) 0.025(4) 0.004(4)
C100 0.063(5) 0.028(5) 0.082(7) -0.007(4) 0.042(5) -0.003(4)
C48 0.051(5) 0.047(5) 0.047(5) -0.003(4) 0.024(4) -0.004(4)
O11 0.154(9) 0.114(8) 0.114(7) -0.057(6) 0.100(7) -0.081(7)
C53 0.051(5) 0.051(5) 0.047(5) -0.007(4) 0.023(4) -0.001(4)
C22 0.049(5) 0.035(5) 0.056(5) 0.001(4) 0.025(4) 0.001(4)
C14 0.048(6) 0.042(5) 0.053(6) 0.002(4) 0.025(5) 0.000(4)
C2 0.034(5) 0.059(5) 0.050(5) -0.011(4) 0.009(4) -0.002(4)
C27 0.049(6) 0.038(5) 0.056(5) 0.000(4) 0.026(5) 0.003(4)
C28 0.054(6) 0.049(5) 0.054(6) -0.007(4) 0.027(5) 0.003(4)
C20 0.046(5) 0.038(5) 0.059(6) -0.005(4) 0.025(4) 0.005(4)
C103 0.040(6) 0.050(5) 0.058(5) -0.011(4) 0.014(4) -0.001(4)
C106 0.037(6) 0.041(5) 0.079(5) -0.009(4) 0.025(5) -0.012(4)
C86 0.054(5) 0.036(4) 0.066(6) 0.009(4) 0.032(4) -0.003(4)
C26 0.049(5) 0.039(5) 0.064(5) -0.001(4) 0.025(5) 0.003(4)
C63 0.040(6) 0.048(5) 0.057(5) -0.008(4) 0.016(4) 0.003(4)
C18 0.052(4) 0.041(6) 0.085(7) 0.016(5) 0.030(5) 0.008(5)
C21 0.044(5) 0.026(5) 0.073(5) -0.001(4) 0.031(4) 0.004(4)
C88 0.070(7) 0.036(5) 0.070(6) -0.001(4) 0.040(5) -0.004(4)
C10 0.067(5) 0.043(5) 0.057(6) 0.002(4) 0.017(5) 0.011(4)
C105 0.045(6) 0.044(5) 0.067(5) -0.012(4) 0.017(5) -0.008(4)
C16 0.044(4) 0.042(6) 0.093(7) 0.022(5) 0.025(5) 0.005(5)
C64 0.047(6) 0.052(5) 0.054(5) -0.014(4) 0.017(5) -0.001(4)
C5 0.046(6) 0.039(5) 0.065(5) -0.001(4) 0.026(5) -0.005(4)
O32 0.050(5) 0.137(9) 0.197(11) 0.121(8) 0.030(5) 0.007(5)
C62 0.040(6) 0.051(5) 0.051(5) -0.016(4) 0.013(4) -0.006(4)
C46 0.052(5) 0.042(6) 0.069(6) -0.011(4) 0.027(4) -0.004(4)
C50 0.065(5) 0.045(5) 0.036(5) 0.000(4) 0.009(4) 0.006(4)
O14 0.050(4) 0.118(8) 0.178(9) 0.099(7) 0.033(5) 0.009(5)
C13 0.053(5) 0.050(5) 0.054(6) 0.000(4) 0.025(4) 0.002(4)
C85 0.058(5) 0.032(5) 0.066(6) 0.008(4) 0.031(4) -0.001(4)
C67 0.043(6) 0.055(5) 0.060(6) -0.007(4) 0.023(5) -0.005(4)
C93 0.057(6) 0.032(5) 0.056(5) 0.006(4) 0.023(5) -0.003(4)
C15 0.048(4) 0.032(5) 0.068(6) 0.001(4) 0.027(4) 0.000(4)
C66 0.036(5) 0.045(5) 0.058(5) -0.012(4) 0.011(4) -0.009(4)
C104 0.045(6) 0.053(5) 0.063(5) -0.014(4) 0.008(5) 0.003(5)
C4 0.043(6) 0.040(5) 0.058(5) -0.008(4) 0.019(4) -0.008(4)
C7 0.046(5) 0.045(6) 0.070(5) 0.006(4) 0.031(4) -0.008(4)
C41 0.053(5) 0.047(6) 0.087(7) 0.009(5) 0.034(5) 0.002(5)
C47 0.052(6) 0.049(5) 0.055(5) -0.006(4) 0.025(4) 0.004(4)
C60 0.051(6) 0.041(5) 0.059(6) -0.003(4) 0.021(4) 0.008(4)
C45 0.051(5) 0.054(6) 0.057(6) -0.010(4) 0.023(4) 0.003(5)
C102 0.044(6) 0.039(5) 0.073(5) -0.013(4) 0.021(5) -0.013(4)
C81 0.062(5) 0.040(4) 0.051(6) 0.008(4) 0.019(4) 0.006(4)
C95 0.065(5) 0.044(6) 0.070(6) 0.005(4) 0.035(4) 0.002(5)
C92 0.060(6) 0.032(5) 0.065(5) 0.004(4) 0.030(5) -0.001(4)
C82 0.068(5) 0.043(5) 0.044(5) 0.007(4) 0.014(4) 0.010(4)
C59 0.053(6) 0.043(5) 0.063(5) -0.005(4) 0.025(5) 0.001(4)
O40 0.065(6) 0.130(9) 0.105(7) -0.023(6) 0.009(5) 0.003(5)
C38 0.045(6) 0.065(7) 0.072(7) -0.011(5) 0.025(5) -0.001(4)
C69 0.084(8) 0.053(6) 0.050(5) -0.011(4) 0.028(5) -0.003(6)
C55 0.058(6) 0.042(5) 0.066(5) -0.009(4) 0.028(5) 0.002(4)
C109 0.054(6) 0.045(5) 0.069(7) 0.015(5) 0.034(5) 0.011(4)
C32 0.064(7) 0.056(7) 0.073(7) -0.005(6) 0.036(6) 0.000(5)
C107 0.056(7) 0.031(5) 0.083(6) -0.005(4) 0.026(5) -0.015(4)
C94 0.059(6) 0.029(5) 0.075(5) 0.002(4) 0.037(4) 0.005(4)
C56 0.064(7) 0.058(6) 0.068(6) -0.013(5) 0.031(5) -0.010(5)
C43 0.047(5) 0.057(7) 0.073(6) 0.006(5) 0.030(4) 0.010(5)
C89 0.072(7) 0.041(5) 0.078(6) -0.009(4) 0.044(6) -0.009(5)
C57 0.098(8) 0.063(7) 0.085(7) -0.033(6) 0.056(6) -0.037(6)
C91 0.077(7) 0.045(6) 0.077(6) -0.001(4) 0.045(6) -0.007(5)
C25 0.075(7) 0.058(6) 0.069(6) -0.017(5) 0.043(6) -0.017(5)
C90 0.065(7) 0.048(6) 0.083(6) -0.009(5) 0.040(6) -0.014(5)
C99 0.061(5) 0.038(6) 0.089(7) -0.001(5) 0.041(5) -0.004(5)
C108 0.049(5) 0.038(6) 0.090(6) 0.002(5) 0.034(4) -0.003(4)
C61 0.053(6) 0.060(5) 0.058(6) -0.007(4) 0.024(5) 0.001(4)
C17 0.046(5) 0.061(7) 0.113(9) 0.038(6) 0.032(5) 0.008(5)
C96 0.056(5) 0.048(6) 0.083(7) 0.013(5) 0.039(5) 0.008(5)
C70 0.075(7) 0.060(6) 0.057(6) -0.010(5) 0.027(5) -0.001(6)
C42 0.050(5) 0.069(8) 0.101(8) 0.026(6) 0.028(5) 0.012(5)
C101 0.065(6) 0.029(5) 0.095(8) -0.009(5) 0.033(6) -0.012(5)
C68 0.054(5) 0.053(6) 0.065(5) -0.018(5) 0.025(4) -0.004(5)
C98 0.054(5) 0.058(7) 0.092(8) 0.013(5) 0.039(5) 0.009(5)
C112 0.106(10) 0.036(5) 0.083(8) 0.005(5) 0.043(7) 0.003(6)
C58 0.062(7) 0.062(7) 0.083(6) -0.025(5) 0.042(5) -0.014(5)
C110 0.061(7) 0.060(6) 0.108(10) 0.010(6) 0.018(7) 0.008(5)
C111 0.055(7) 0.079(8) 0.116(10) 0.038(8) 0.009(7) 0.010(6)
C97 0.061(5) 0.070(8) 0.106(9) 0.034(6) 0.031(5) 0.001(6)
C78 0.072(8) 0.076(8) 0.070(6) -0.022(6) 0.021(5) 0.003(7)
C71 0.103(10) 0.085(9) 0.064(7) -0.025(6) 0.012(6) -0.004(8)
C39 0.070(8) 0.067(8) 0.093(9) -0.003(6) 0.016(6) 0.008(6)
C40 0.068(8) 0.082(9) 0.127(12) -0.030(8) 0.005(7) 0.009(6)
C54 0.049(5) 0.044(6) 0.061(5) -0.004(5) 0.021(4) 0.001(4)
C72 0.060(7) 0.073(8) 0.062(5) -0.001(6) 0.017(5) 0.010(6)
C23 0.081(7) 0.041(6) 0.092(7) -0.021(5) 0.055(6) -0.019(5)
C24 0.099(8) 0.065(7) 0.098(8) -0.034(6) 0.070(7) -0.031(6)

loop_
_atom_type_symbol
_atom_type_description
_atom_type_scat_dispersion_real
_atom_type_scat_dispersion_imag
_atom_type_scat_source
C C 0.0033 0.0016 'International Tables Vol C Tables 4.2.6.8 and 6.1.1.4'
H H 0.0000 0.0000 'International Tables Vol C Tables 4.2.6.8 and 6.1.1.4'
N N 0.0061 0.0033 'International Tables Vol C Tables 4.2.6.8 and 6.1.1.4'
O O 0.0106 0.0060 'International Tables Vol C Tables 4.2.6.8 and 6.1.1.4'
Mn Mn 0.3368 0.7283 'International Tables Vol C Tables 4.2.6.8 and 6.1.1.4'

loop_
_geom_angle_atom_site_label_1
_geom_angle_atom_site_label_2
_geom_angle_atom_site_label_3
_geom_angle
_geom_angle_site_symmetry_1
_geom_angle_site_symmetry_3
_geom_angle_publ_flag
O3 Mn2 O36 96.8(3) . 3_666 ?
O3 Mn2 O40 88.1(3) . 3_766 ?
O3 Mn2 O2P 96.6(19) . 3_666 ?
O36 Mn2 O40 98.5(4) 3_666 3_766 ?
O36 Mn2 O2P 90.9(18) 3_666 3_666 ?
O2 Mn2 O3 78.3(3) . . ?
O2 Mn2 O36 174.9(3) . 3_666 ?
O2 Mn2 O40 80.1(4) . 3_766 ?
O2 Mn2 O2P 91.1(18) . 3_666 ?
O35 Mn2 O3 175.2(3) 3_666 . ?
O35 Mn2 O36 80.0(3) 3_666 3_666 ?
O35 Mn2 O2 104.9(3) 3_666 . ?
O35 Mn2 O40 89.0(4) 3_666 3_766 ?
O35 Mn2 O2P 86.9(19) 3_666 3_666 ?
O2P Mn2 O40 169.0(18) 3_666 3_766 ?
O24 Mn12 O34 96.0(3) . . ?
O24 Mn12 O63 88.5(3) . . ?
O34 Mn12 O63 90.4(3) . . ?
O23 Mn12 O24 80.0(3) . . ?
O23 Mn12 O34 174.9(3) . . ?
O23 Mn12 O63 86.5(4) . . ?
O23 Mn12 O64 90.0(6) . . ?
O35 Mn12 O24 173.3(3) . . ?
O35 Mn12 O34 78.9(3) . . ?
O35 Mn12 O23 104.9(3) . . ?
O35 Mn12 O63 87.3(4) . . ?
O35 Mn12 O64 92.7(6) . . ?
O64 Mn12 O24 91.9(6) . . ?
O64 Mn12 O34 93.2(6) . . ?
O64 Mn12 O63 176.3(6) . . ?
O22 Mn1 O1 96.3(3) 3_666 . ?
O22 Mn1 O49 92.9(3) 3_666 . ?
O22 Mn1 O50 94.0(5) 3_666 . ?
O1 Mn1 O49 79.7(3) . . ?
O1 Mn1 O50 92.2(5) . . ?
O23 Mn1 O22 79.0(3) 3_666 3_666 ?
O23 Mn1 O1 171.1(3) 3_666 . ?
O23 Mn1 O2 105.4(3) 3_666 . ?
O23 Mn1 O49 92.8(3) 3_666 . ?
O23 Mn1 O50 95.6(5) 3_666 . ?
O2 Mn1 O22 174.2(3) . 3_666 ?
O2 Mn1 O1 78.9(3) . . ?
O2 Mn1 O49 83.3(3) . . ?
O2 Mn1 O50 89.3(5) . . ?
O50 Mn1 O49 170.0(5) . . ?
O27 Mn10 O18 95.5(3) . 3_666 ?
O27 Mn10 O41 93.4(3) . 1_556 ?
O27 Mn10 O61 91.0(5) . . ?
O18 Mn10 O41 91.3(3) 3_666 1_556 ?
O18 Mn10 O61 91.2(5) 3_666 . ?
O17 Mn10 O27 170.8(3) 3_666 . ?
O17 Mn10 O18 78.6(3) 3_666 3_666 ?
O17 Mn10 O41 93.8(3) 3_666 1_556 ?
O17 Mn10 O61 82.1(5) 3_666 . ?
O26 Mn10 O27 79.7(3) . . ?
O26 Mn10 O18 173.7(3) . 3_666 ?
O26 Mn10 O17 105.7(3) . 3_666 ?
O26 Mn10 O41 93.0(4) . 1_556 ?
O26 Mn10 O61 84.9(5) . . ?
O41 Mn10 O61 174.7(5) 1_556 . ?
O19 Mn11 O62 102.0(5) 3_666 . ?
O28 Mn11 O19 93.3(3) . 3_666 ?
O28 Mn11 O62 103.3(5) . . ?
O29 Mn11 O19 156.9(4) . 3_666 ?
O29 Mn11 O28 79.4(3) . . ?
O29 Mn11 O62 101.0(5) . . ?
O20 Mn11 O19 78.5(3) 3_666 3_666 ?
O20 Mn11 O28 156.0(4) 3_666 . ?
O20 Mn11 O29 99.4(3) 3_666 . ?
O20 Mn11 O62 100.4(6) 3_666 . ?
O16 Mn4 O52 99.1(5) . . ?
O6 Mn4 O16 92.3(3) . . ?
O6 Mn4 O52 109.7(5) . . ?
O17 Mn4 O16 79.6(3) . . ?
O17 Mn4 O6 156.2(3) . . ?
O17 Mn4 O5 99.5(3) . . ?
O17 Mn4 O52 93.8(5) . . ?
O5 Mn4 O16 156.8(3) . . ?
O5 Mn4 O6 79.2(3) . . ?
O5 Mn4 O52 104.1(5) . . ?
O4 Mn3 O25 95.8(3) 3_666 . ?
O4 Mn3 O51 88.1(5) 3_666 . ?
O4 Mn3 O1P 106.0(4) 3_666 . ?
O25 Mn3 O51 87.8(5) . . ?
O25 Mn3 O1P 88.1(4) . . ?
O5 Mn3 O4 80.7(3) 3_666 3_666 ?
O5 Mn3 O25 174.2(3) 3_666 . ?
O5 Mn3 O51 87.4(6) 3_666 . ?
O5 Mn3 O1P 97.4(4) 3_666 . ?
O26 Mn3 O4 168.1(3) . 3_666 ?
O26 Mn3 O25 79.8(3) . . ?
O26 Mn3 O5 102.7(3) . 3_666 ?
O26 Mn3 O51 80.8(6) . . ?
O26 Mn3 O1P 85.0(4) . . ?
O1P Mn3 O51 165.7(6) . . ?
O30 Mn7 O10 92.9(3) . . ?
O30 Mn7 O57 103.1(6) . . ?
O10 Mn7 O57 97.0(6) . . ?
O29 Mn7 O30 79.4(3) . . ?
O29 Mn7 O10 162.8(4) . . ?
O29 Mn7 O57 99.7(6) . . ?
O11 Mn7 O30 159.7(5) . . ?
O11 Mn7 O10 79.3(3) . . ?
O11 Mn7 O29 102.6(3) . . ?
O11 Mn7 O57 96.5(7) . . ?
O33 Mn9 O59 87.2(6) . . ?
O33 Mn9 O60 98.2(6) . . ?
O13 Mn9 O33 97.5(3) . . ?
O13 Mn9 O59 88.9(6) . . ?
O13 Mn9 O60 89.6(6) . . ?
O32 Mn9 O33 80.3(3) . . ?
O32 Mn9 O13 177.3(4) . . ?
O32 Mn9 O59 89.4(7) . . ?
O32 Mn9 O60 92.3(7) . . ?
O14 Mn9 O33 173.3(5) . . ?
O14 Mn9 O13 79.9(3) . . ?
O14 Mn9 O32 102.2(4) . . ?
O14 Mn9 O59 86.6(7) . . ?
O14 Mn9 O60 87.9(7) . . ?
O60 Mn9 O59 174.5(8) . . ?
O7 Mn5 O15 96.5(3) . . ?
O7 Mn5 O53 91.1(6) . . ?
O15 Mn5 O53 91.2(6) . . ?
O8 Mn5 O7 78.6(3) . . ?
O8 Mn5 O15 173.6(3) . . ?
O8 Mn5 O53 93.0(6) . . ?
O14 Mn5 O7 174.5(5) . . ?
O14 Mn5 O15 80.6(3) . . ?
O14 Mn5 O8 104.1(3) . . ?
O14 Mn5 O53 93.6(7) . . ?
O12 Mn8 O58 88.0(6) 3_666 . ?
O21 Mn8 O12 95.8(3) . 3_666 ?
O21 Mn8 O58 83.5(5) . . ?
O20 Mn8 O12 173.8(5) . 3_666 ?
O20 Mn8 O21 79.9(3) . . ?
O20 Mn8 O58 87.2(6) . . ?
O11 Mn8 O12 80.4(3) 3_666 3_666 ?
O11 Mn8 O21 173.7(5) 3_666 . ?
O11 Mn8 O20 103.6(3) 3_666 . ?
O11 Mn8 O58 91.4(6) 3_666 . ?
O9 Mn6 O56 90.0(7) . . ?
O9 Mn6 O1AA 93.3(7) . . ?
O31 Mn6 O9 93.6(3) . . ?
O31 Mn6 O56 82.2(7) . . ?
O31 Mn6 O1AA 102.4(7) . . ?
O8 Mn6 O9 79.3(3) . . ?
O8 Mn6 O31 167.0(4) . . ?
O8 Mn6 O56 86.9(7) . . ?
O8 Mn6 O1AA 89.0(7) . . ?
O32 Mn6 O9 168.2(5) . . ?
O32 Mn6 O31 80.5(3) . . ?
O32 Mn6 O8 104.3(4) . . ?
O32 Mn6 O56 79.0(7) . . ?
O32 Mn6 O1AA 98.0(7) . . ?
O1AA Mn6 O56 174.2(8) . . ?
C83 O27 Mn10 110.1(6) . . ?
C49 O16 Mn4 109.8(6) . . ?
C3 O3 Mn2 112.6(5) . . ?
C51 O18 Mn10 111.5(6) . 3_666 ?
C11 O6 Mn4 111.4(6) . . ?
C63 O22 Mn1 113.1(6) . 3_666 ?
C65 O24 Mn12 111.9(5) . . ?
C1 O1 Mn1 110.6(6) . . ?
C105 O36 Mn2 110.5(6) . 3_666 ?
C9 O4 Mn3 112.0(7) . 3_666 ?
C81 O25 Mn3 109.8(6) . . ?
C103 O34 Mn12 110.9(6) . . ?
C91 O30 Mn7 110.0(6) . . ?
C18 O9 Mn6 110.9(6) . . ?
C16 O7 Mn5 112.6(6) . . ?
C23 O10 Mn7 110.2(6) . . ?
Mn12 O23 Mn1 135.2(4) . 3_666 ?
C64 O23 Mn12 112.2(6) . . ?
C64 O23 Mn1 112.6(6) . 3_666 ?
Mn4 O17 Mn10 135.5(4) . 3_666 ?
C50 O17 Mn10 111.8(6) . 3_666 ?
C50 O17 Mn4 112.1(6) . . ?
Mn4 O5 Mn3 136.9(4) . 3_666 ?
C10 O5 Mn4 111.6(6) . . ?
C10 O5 Mn3 109.9(6) . 3_666 ?
C56 O19 Mn11 111.8(6) . 3_666 ?
C43 O15 Mn5 110.7(6) . . ?
C96 O31 Mn6 112.0(7) . . ?
Mn1 O2 Mn2 133.2(3) . . ?
C2 O2 Mn2 113.1(6) . . ?
C2 O2 Mn1 111.1(6) . . ?
C89 O28 Mn11 110.1(6) . . ?
C98 O33 Mn9 110.6(6) . . ?
C25 O12 Mn8 110.7(6) . 3_666 ?
C41 O13 Mn9 111.2(7) . . ?
C58 O21 Mn8 113.7(6) . . ?
Mn10 O26 Mn3 133.8(4) . . ?
C82 O26 Mn10 113.4(7) . . ?
C82 O26 Mn3 112.1(7) . . ?
Mn12 O35 Mn2 135.3(4) . 3_666 ?
C104 O35 Mn2 111.4(6) . 3_666 ?
C104 O35 Mn12 113.1(6) . . ?
C71 O41 Mn10 120.1(8) . 1_554 ?
Mn7 O29 Mn11 134.9(4) . . ?
C90 O29 Mn11 111.3(6) . . ?
C90 O29 Mn7 112.0(6) . . ?
Mn11 O20 Mn8 135.6(5) 3_666 . ?
C57 O20 Mn11 111.0(7) . 3_666 ?
C57 O20 Mn8 112.6(7) . . ?
C51 C52 C53 117.7(9) . . ?
C51 C52 C54 120.3(9) . . ?
C53 C52 C54 121.9(9) . . ?
Mn6 O8 Mn5 134.1(4) . . ?
C17 O8 Mn5 113.3(7) . . ?
C17 O8 Mn6 112.5(7) . . ?
C52 C51 O18 121.5(9) . . ?
C52 C51 C50 122.2(9) . . ?
C50 C51 O18 116.2(9) . . ?
O27 C83 C84 121.7(10) . . ?
O27 C83 C82 119.2(9) . . ?
C84 C83 C82 119.1(11) . . ?
C1 C6 C28 121.2(9) . . ?
C5 C6 C1 116.8(10) . . ?
C5 C6 C28 121.8(8) . . ?
C11 C12 C14 123.1(10) . . ?
C11 C12 C13 115.1(9) . . ?
C13 C12 C14 121.7(10) . . ?
C6 C1 O1 120.9(9) . . ?
C2 C1 O1 117.0(8) . . ?
C2 C1 C6 122.0(10) . . ?
C83 C84 C87 120.4(10) . . ?
C83 C84 C85 118.6(10) . . ?
C85 C84 C87 121.0(9) . . ?
O6 C11 C12 120.7(9) . . ?
O6 C11 C10 117.0(9) . . ?
C10 C11 C12 122.2(10) . . ?
O16 C49 C50 116.5(9) . . ?
C48 C49 O16 123.0(9) . . ?
C48 C49 C50 120.4(10) . . ?
O4 C9 C10 116.5(9) . . ?
C8 C9 O4 122.5(10) . . ?
C8 C9 C10 120.8(10) . . ?
C9 C8 C13 118.3(10) . . ?
C9 C8 C7 120.5(9) . . ?
C13 C8 C7 121.1(9) . . ?
C64 C65 O24 116.9(9) . . ?
C66 C65 O24 123.6(8) . . ?
C66 C65 C64 119.6(10) . . ?
O3 C3 C2 117.0(8) . . ?
O3 C3 C4 124.0(9) . . ?
C4 C3 C2 119.0(9) . . ?
C84 C87 H87 105.6 . . ?
C84 C87 C88 109.2(8) . . ?
C88 C87 H87 105.6 . . ?
C109 C87 C84 116.4(9) . . ?
C109 C87 H87 105.6 . . ?
C109 C87 C88 113.5(8) . . ?
C45 C44 C47 122.3(10) . . ?
C43 C44 C47 119.0(9) . . ?
C43 C44 C45 118.6(9) . . ?
C20 C19 C21 122.2(9) . . ?
C18 C19 C20 117.3(10) . . ?
C18 C19 C21 120.5(9) . . ?
C95 C100 H100 117.5 . . ?
C99 C100 H100 117.5 . . ?
C99 C100 C95 124.9(10) . . ?
C49 C48 C53 118.4(9) . . ?
C49 C48 C47 121.0(9) . . ?
C53 C48 C47 120.6(9) . . ?
Mn7 O11 Mn8 133.4(5) . 3_666 ?
C24 O11 Mn7 112.0(8) . . ?
C24 O11 Mn8 111.6(7) . 3_666 ?
C52 C53 C48 121.8(10) . . ?
C52 C53 H53 119.1 . . ?
C48 C53 H53 119.1 . . ?
C27 C22 C21 121.3(8) . . ?
C27 C22 C23 118.3(9) . . ?
C23 C22 C21 120.2(9) . . ?
C12 C14 H14 105.0 . . ?
C12 C14 C15 111.3(7) . . ?
C12 C14 C32 116.7(9) . . ?
C15 C14 H14 105.0 . . ?
C32 C14 H14 105.0 . . ?
C32 C14 C15 112.6(8) . . ?
O2 C2 C3 117.7(9) . . ?
C1 C2 O2 121.9(9) . . ?
C1 C2 C3 120.4(9) . . ?
C22 C27 H27 117.8 . . ?
C22 C27 C26 124.4(9) . . ?
C26 C27 H27 117.8 . . ?
C6 C28 H28 106.2 . . ?
C26 C28 C6 110.3(8) . . ?
C26 C28 H28 106.2 . . ?
C26 C28 C38 113.5(8) . . ?
C38 C28 C6 113.7(8) . . ?
C38 C28 H28 106.2 . . ?
C19 C20 H20 118.6 . . ?
C15 C20 C19 122.9(9) . . ?
C15 C20 H20 118.6 . . ?
O34 C103 C104 118.2(9) . . ?
O34 C103 C102 121.9(8) . . ?
C104 C103 C102 119.9(10) . . ?
C105 C106 C107 118.5(10) . . ?
C105 C106 C108 120.3(9) . . ?
C107 C106 C108 121.1(9) . . ?
C85 C86 C81 116.3(10) . . ?
C85 C86 C108 123.9(9) . . ?
C81 C86 C108 119.8(9) . . ?
C27 C26 C28 123.2(8) . . ?
C25 C26 C27 115.8(9) . . ?
C25 C26 C28 121.0(9) . . ?
C64 C63 O22 116.7(9) . . ?
C62 C63 O22 124.7(9) . . ?
C62 C63 C64 118.4(9) . . ?
O9 C18 C19 122.7(10) . . ?
O9 C18 C17 116.0(9) . . ?
C17 C18 C19 121.3(9) . . ?
C19 C21 H21 105.1 . . ?
C19 C21 C35 114.8(8) . . ?
C22 C21 C19 110.1(7) . . ?
C22 C21 H21 105.1 . . ?
C22 C21 C35 115.5(9) . . ?
C35 C21 H21 105.1 . . ?
C93 C88 C87 121.1(9) . . ?
C93 C88 C89 118.2(9) . . ?
C89 C88 C87 120.6(9) . . ?
C11 C10 O5 119.3(10) . . ?
C11 C10 C9 119.9(10) . . ?
C9 C10 O5 120.8(9) . . ?
O36 C105 C104 117.0(9) . . ?
C106 C105 O36 122.1(9) . . ?
C106 C105 C104 120.9(9) . . ?
O7 C16 C15 124.3(9) . . ?
O7 C16 C17 115.6(9) . . ?
C15 C16 C17 120.1(10) . . ?
C65 C64 O23 118.9(9) . . ?
C63 C64 O23 118.6(8) . . ?
C63 C64 C65 122.3(9) . . ?
C6 C5 H5 118.3 . . ?
C6 C5 C4 123.4(9) . . ?
C4 C5 H5 118.3 . . ?
Mn6 O32 Mn9 137.5(4) . . ?
C97 O32 Mn9 110.6(8) . . ?
C97 O32 Mn6 111.8(8) . . ?
C63 C62 C67 119.3(10) . . ?
C63 C62 C61 118.8(8) . . ?
C67 C62 C61 121.8(9) . . ?
C41 C46 C45 118.8(10) . . ?
C41 C46 C68 121.2(9) . . ?
C45 C46 C68 119.9(10) . . ?
O17 C50 C51 121.0(9) . . ?
O17 C50 C49 119.8(9) . . ?
C51 C50 C49 119.2(10) . . ?
Mn9 O14 Mn5 135.7(5) . . ?
C42 O14 Mn9 111.9(7) . . ?
C42 O14 Mn5 111.4(7) . . ?
C12 C13 H13 118.2 . . ?
C8 C13 C12 123.6(10) . . ?
C8 C13 H13 118.2 . . ?
C84 C85 C86 123.3(9) . . ?
C84 C85 H85 118.4 . . ?
C86 C85 H85 118.4 . . ?
C62 C67 H67 118.2 . . ?
C62 C67 C66 123.6(10) . . ?
C66 C67 H67 118.2 . . ?
C88 C93 H93 118.4 . . ?
C92 C93 C88 123.1(9) . . ?
C92 C93 H93 118.4 . . ?
C20 C15 C14 122.6(9) . . ?
C20 C15 C16 119.1(9) . . ?
C16 C15 C14 118.2(9) . . ?
C65 C66 C68 120.7(9) . . ?
C67 C66 C65 116.7(9) . . ?
C67 C66 C68 122.4(9) . . ?
O35 C104 C105 120.9(9) . . ?
C103 C104 O35 118.8(9) . . ?
C103 C104 C105 120.2(10) . . ?
C3 C4 C7 118.4(9) . . ?
C5 C4 C3 118.3(9) . . ?
C5 C4 C7 123.1(8) . . ?
C8 C7 C4 110.1(7) . . ?
C8 C7 H7 106.6 . . ?
C4 C7 H7 106.6 . . ?
C29 C7 C8 114.2(9) . . ?
C29 C7 C4 112.1(9) . . ?
C29 C7 H7 106.6 . . ?
C21 C35 H35A 109.1 . . ?
C21 C35 H35B 109.1 . . ?
H35A C35 H35B 107.8 . . ?
C36 C35 C21 112.6(10) . . ?
C36 C35 H35A 109.1 . . ?
C36 C35 H35B 109.1 . . ?
C46 C41 O13 122.7(10) . . ?
C46 C41 C42 121.2(10) . . ?
C42 C41 O13 116.2(11) . . ?
C44 C47 C48 109.7(7) . . ?
C44 C47 H47 107.0 . . ?
C44 C47 C69 112.5(9) . . ?
C48 C47 H47 107.0 . . ?
C48 C47 C69 113.1(9) . . ?
C69 C47 H47 107.0 . . ?
C59 C60 H60 118.4 . . ?
C59 C60 C55 123.2(10) . . ?
C55 C60 H60 118.4 . . ?
C44 C45 C46 121.9(10) . . ?
C44 C45 H45 119.1 . . ?
C46 C45 H45 119.1 . . ?
C103 C102 C101 119.6(9) . . ?
C107 C102 C103 118.8(9) . . ?
C107 C102 C101 121.5(10) . . ?
O25 C81 C86 121.9(10) . . ?
C82 C81 O25 117.3(9) . . ?
C82 C81 C86 120.8(10) . . ?
C100 C95 C94 122.6(9) . . ?
C96 C95 C100 116.3(11) . . ?
C96 C95 C94 120.8(10) . . ?
C93 C92 C94 122.8(9) . . ?
C93 C92 C91 116.8(9) . . ?
C91 C92 C94 120.3(8) . . ?
O26 C82 C83 117.6(10) . . ?
C81 C82 O26 120.5(9) . . ?
C81 C82 C83 121.9(10) . . ?
C60 C59 C61 122.0(9) . . ?
C58 C59 C60 117.7(10) . . ?
C58 C59 C61 120.2(9) . . ?
C40 O40 Mn2 134.9(11) . 3_766 ?
C28 C38 H38A 108.5 . . ?
C28 C38 H38B 108.5 . . ?
H38A C38 H38B 107.5 . . ?
C39 C38 C28 115.0(9) . . ?
C39 C38 H38A 108.5 . . ?
C39 C38 H38B 108.5 . . ?
C47 C69 H69A 108.7 . . ?
C47 C69 H69B 108.7 . . ?
H69A C69 H69B 107.6 . . ?
C70 C69 C47 114.3(10) . . ?
C70 C69 H69A 108.7 . . ?
C70 C69 H69B 108.7 . . ?
C60 C55 C54 122.2(9) . . ?
C56 C55 C60 118.4(9) . . ?
C56 C55 C54 119.3(9) . . ?
C87 C109 H10A 109.5 . . ?
C87 C109 H10B 109.5 . . ?
H10A C109 H10B 108.1 . . ?
C110 C109 C87 110.6(9) . . ?
C110 C109 H10A 109.5 . . ?
C110 C109 H10B 109.5 . . ?
C14 C32 H32A 109.0 . . ?
C14 C32 H32B 109.0 . . ?
C14 C32 C33 112.8(10) . . ?
H32A C32 H32B 107.8 . . ?
C33 C32 H32A 109.0 . . ?
C33 C32 H32B 109.0 . . ?
C106 C107 H107 119.1 . . ?
C102 C107 C106 121.7(10) . . ?
C102 C107 H107 119.1 . . ?
C95 C94 C92 110.5(8) . . ?
C95 C94 H94 105.9 . . ?
C95 C94 C112 116.2(10) . . ?
C92 C94 H94 105.9 . . ?
C92 C94 C112 111.7(8) . . ?
C112 C94 H94 105.9 . . ?
O19 C56 C55 123.9(9) . . ?
O19 C56 C57 114.9(10) . . ?
C55 C56 C57 121.1(11) . . ?
O15 C43 C44 122.6(9) . . ?
O15 C43 C42 117.6(10) . . ?
C44 C43 C42 119.9(10) . . ?
O28 C89 C88 121.9(9) . . ?
O28 C89 C90 119.4(9) . . ?
C90 C89 C88 118.6(10) . . ?
O20 C57 C56 122.0(10) . . ?
O20 C57 C58 119.9(9) . . ?
C56 C57 C58 118.1(10) . . ?
O30 C91 C92 119.7(9) . . ?
C90 C91 O30 118.2(10) . . ?
C90 C91 C92 122.0(9) . . ?
O12 C25 C26 122.6(10) . . ?
O12 C25 C24 116.6(9) . . ?
C26 C25 C24 120.5(10) . . ?
O29 C90 C89 118.6(10) . . ?
C91 C90 O29 120.2(9) . . ?
C91 C90 C89 121.2(10) . . ?
C100 C99 C101 124.4(10) . . ?
C100 C99 C98 118.6(10) . . ?
C98 C99 C101 116.9(11) . . ?
C106 C108 H108 107.2 . . ?
C86 C108 C106 110.4(8) . . ?
C86 C108 H108 107.2 . . ?
C86 C108 C118 111.6(9) . . ?
C118 C108 C106 112.8(9) . . ?
C118 C108 H108 107.2 . . ?
C62 C61 H61 106.4 . . ?
C62 C61 C75 113.3(9) . . ?
C59 C61 C62 110.5(9) . . ?
C59 C61 H61 106.4 . . ?
C59 C61 C75 113.2(9) . . ?
C75 C61 H61 106.4 . . ?
O8 C17 C18 121.0(9) . . ?
O8 C17 C16 119.7(11) . . ?
C18 C17 C16 119.3(10) . . ?
O31 C96 C95 122.3(11) . . ?
O31 C96 C97 116.8(9) . . ?
C95 C96 C97 120.9(11) . . ?
C69 C70 H70A 109.6 . . ?
C69 C70 H70B 109.6 . . ?
C69 C70 C71 110.2(10) . . ?
H70A C70 H70B 108.1 . . ?
C71 C70 H70A 109.6 . . ?
C71 C70 H70B 109.6 . . ?
O14 C42 C41 120.8(10) . . ?
O14 C42 C43 119.6(10) . . ?
C41 C42 C43 119.4(11) . . ?
C102 C101 H101 106.0 . . ?
C102 C101 C115 112.1(9) . . ?
C99 C101 C102 111.9(9) . . ?
C99 C101 H101 106.0 . . ?
C99 C101 C115 114.1(10) . . ?
C115 C101 H101 106.0 . . ?
C46 C68 H68 105.6 . . ?
C66 C68 C46 110.7(8) . . ?
C66 C68 H68 105.6 . . ?
C66 C68 C78 114.0(9) . . ?
C78 C68 C46 114.4(9) . . ?
C78 C68 H68 105.6 . . ?
C7 C29 H29A 108.5 . . ?
C7 C29 H29B 108.5 . . ?
H29A C29 H29B 107.5 . . ?
C30 C29 C7 115.2(11) . . ?
C30 C29 H29A 108.5 . . ?
C30 C29 H29B 108.5 . . ?
O33 C98 C99 123.7(10) . . ?
O33 C98 C97 120.8(10) . . ?
C97 C98 C99 115.4(11) . . ?
C94 C112 H11A 109.9 . . ?
C94 C112 H11B 109.9 . . ?
H11A C112 H11B 108.3 . . ?
C113 C112 C94 108.9(11) . . ?
C113 C112 H11A 109.9 . . ?
C113 C112 H11B 109.9 . . ?
O21 C58 C57 113.4(9) . . ?
C59 C58 O21 124.9(10) . . ?
C59 C58 C57 121.3(9) . . ?
C108 C118 H11C 109.7 . . ?
C108 C118 H11D 109.7 . . ?
C108 C118 H11E 107.8 . . ?
C108 C118 H11F 107.8 . . ?
H11C C118 H11D 108.2 . . ?
H11E C118 H11F 107.1 . . ?
C119 C118 C108 109.9(14) . . ?
C119 C118 H11C 109.7 . . ?
C119 C118 H11D 109.7 . . ?
C19' C118 C108 118.2(16) . . ?
C19' C118 H11E 107.8 . . ?
C19' C118 H11F 107.8 . . ?
C109 C110 H11G 108.6 . . ?
C109 C110 H11H 108.6 . . ?
C109 C110 C111 114.8(10) . . ?
H11G C110 H11H 107.5 . . ?
C111 C110 H11G 108.6 . . ?
C111 C110 H11H 108.6 . . ?
O45 C111 C110 109.9(10) . . ?
O45 C111 H11I 109.7 . . ?
O45 C111 H11J 109.7 . . ?
C110 C111 H11I 109.7 . . ?
C110 C111 H11J 109.7 . . ?
H11I C111 H11J 108.2 . . ?
C61 C75 H75A 108.8 . . ?
C61 C75 H75B 108.8 . . ?
H75A C75 H75B 107.7 . . ?
C76 C75 C61 113.8(11) . . ?
C76 C75 H75A 108.8 . . ?
C76 C75 H75B 108.8 . . ?
O32 C97 C96 118.6(10) . . ?
O32 C97 C98 117.5(11) . . ?
C98 C97 C96 123.9(10) . . ?
C68 C78 H78A 105.8 . . ?
C68 C78 H78B 105.8 . . ?
C68 C78 H78C 110.8 . . ?
C68 C78 H78D 110.8 . . ?
C68 C78 C79 126.0(13) . . ?
C68 C78 C79' 104.8(11) . . ?
H78A C78 H78B 106.2 . . ?
H78C C78 H78D 108.9 . . ?
C79 C78 H78A 105.8 . . ?
C79 C78 H78B 105.8 . . ?
C79' C78 H78C 110.8 . . ?
C79' C78 H78D 110.8 . . ?
O41 C71 C70 114.3(11) . . ?
O41 C71 H71A 108.7 . . ?
O41 C71 H71B 108.7 . . ?
C70 C71 H71A 108.7 . . ?
C70 C71 H71B 108.7 . . ?
H71A C71 H71B 107.6 . . ?
C38 C39 H39A 109.1 . . ?
C38 C39 H39B 109.1 . . ?
C38 C39 C40 112.4(11) . . ?
H39A C39 H39B 107.9 . . ?
C40 C39 H39A 109.1 . . ?
C40 C39 H39B 109.1 . . ?
C101 C115 H11K 107.7 . . ?
C101 C115 H11L 107.7 . . ?
H11K C115 H11L 107.1 . . ?
C116 C115 C101 118.3(14) . . ?
C116 C115 H11K 107.7 . . ?
C116 C115 H11L 107.7 . . ?
C32 C33 C34 111.5(15) . . ?
C32 C33 C34' 110.0(15) . . ?
C78 C79 H79A 111.3 . . ?
C78 C79 H79B 111.3 . . ?
C78 C79 C80 102.2(14) . . ?
H79A C79 H79B 109.2 . . ?
C80 C79 H79A 111.3 . . ?
C80 C79 H79B 111.3 . . ?
C75 C76 H76A 109.3 . . ?
C75 C76 H76B 109.3 . . ?
H76A C76 H76B 108.0 . . ?
C77 C76 C75 111.4(18) . . ?
C77 C76 H76A 109.3 . . ?
C77 C76 H76B 109.3 . . ?
O40 C40 C39 118.9(12) . . ?
O40 C40 H40A 107.6 . . ?
O40 C40 H40B 107.6 . . ?
C39 C40 H40A 107.6 . . ?
C39 C40 H40B 107.6 . . ?
H40A C40 H40B 107.0 . . ?
O37 C31 C30 90.4(17) . . ?
C35 C36 H36A 107.2 . . ?
C35 C36 H36B 107.2 . . ?
C35 C36 C37 120.3(15) . . ?
H36A C36 H36B 106.9 . . ?
C37 C36 H36A 107.2 . . ?
C37 C36 H36B 107.2 . . ?
C29 C30 C31 104.7(15) . . ?
C36 C37 O39 101.3(16) . . ?
C112 C113 H11M 110.8 . . ?
C112 C113 H11N 110.8 . . ?
C112 C113 C114 104.9(17) . . ?
H11M C113 H11N 108.8 . . ?
C114 C113 H11M 110.8 . . ?
C114 C113 H11N 110.8 . . ?
C115 C116 C117 97(4) . . ?
C52 C54 H54 106.9 . . ?
C52 C54 C72 113.1(8) . . ?
C55 C54 C52 109.4(8) . . ?
C55 C54 H54 106.9 . . ?
C55 C54 C72 113.2(9) . . ?
C72 C54 H54 106.9 . . ?
C54 C72 H72A 109.2 . . ?
C54 C72 H72B 109.2 . . ?
C54 C72 C73 112.0(9) . . ?
H72A C72 H72B 107.9 . . ?
C73 C72 H72A 109.2 . . ?
C73 C72 H72B 109.2 . . ?
C72 C73 C74' 111.4(12) . . ?
C74 C73 C72 107.1(14) . . ?
O43 C77 C76 94(3) . . ?
O38 C34 C33 87.5(11) . . ?
O42 C74 C73 109(2) . . ?
C79 C80 H80A 110.7 . . ?
C79 C80 H80B 110.7 . . ?
O44 C80 C79 105.4(14) . . ?
O44 C80 H80A 110.7 . . ?
O44 C80 H80B 110.7 . . ?
H80A C80 H80B 108.8 . . ?
O42' C74' C73 114.3(18) . . ?
H80C C80' H80D 107.5 . . ?
C79' C80' H80C 108.5 . . ?
C79' C80' H80D 108.5 . . ?
O44' C80' H80C 108.5 . . ?
O44' C80' H80D 108.5 . . ?
O44' C80' C79' 115.2(19) . . ?
O46' C114 C113 96.7(15) . . ?
O46 C114 C113 124(3) . . ?
C78 C79' H79C 110.3 . . ?
C78 C79' H79D 110.3 . . ?
C80' C79' C78 107.0(15) . . ?
C80' C79' H79C 110.3 . . ?
C80' C79' H79D 110.3 . . ?
H79C C79' H79D 108.6 . . ?
O2P C1P C2P 118.5 . . ?
O2P C1P O1P 124.9 . . ?
O1P C1P C2P 116.6 . . ?
C1P C2P C3P 117.0 . . ?
C1P C2P C3'P 125(2) . . ?
C3P C2P C3'P 98(2) . . ?
N1P C2P C1P 111.0 . . ?
N1P C2P C3P 103.4 . . ?
N1P C2P C3'P 99(2) . . ?
C1P O2P Mn2 137.7(7) . 3_666 ?
C1P O1P Mn3 137.1(7) . . ?
C4P C3P C2P 103.5 . . ?
C2P N1P C5P 107.7 . . ?
C5'P N1P C2P 109(2) . . ?
C5'P N1P C5P 57(3) . . ?
C5P C4P C3P 105.5 . . ?
C4P C5P N1P 106.3 . . ?
C5'P C5P N1P 61.1(14) . . ?
C5'P C5P C4P 110(3) . . ?
C3'P C4'P C5'P 96(4) . . ?
C4'P C3'P C2P 109(4) . . ?
N1P C5'P C4'P 109(4) . . ?
C5P C5'P N1P 61.8(15) . . ?
C5P C5'P C4'P 100(5) . . ?
O10 C23 C22 122.9(9) . . ?
O10 C23 C24 116.3(9) . . ?
C24 C23 C22 120.7(10) . . ?
O11 C24 C25 120.5(10) . . ?
O11 C24 C23 119.4(11) . . ?
C23 C24 C25 120.0(10) . . ?
C118 C119 C120 123(3) . . ?
O48 C120 C119 98(2) . . ?
C118 C19' C20' 110(2) . . ?
C19' C20' O48' 109(2) . . ?
O38 C34' C33 98.9(16) . . ?
O47 C117 C116 125(7) . . ?

loop_
_geom_bond_atom_site_label_1
_geom_bond_atom_site_label_2
_geom_bond_distance
_geom_bond_site_symmetry_2
_geom_bond_publ_flag
Mn2 O3 2.130(7) . ?
Mn2 O36 2.164(7) 3_666 ?
Mn2 O2 2.113(8) . ?
Mn2 O35 2.087(7) 3_666 ?
Mn2 O40 2.310(10) 3_766 ?
Mn2 O2P 2.27(4) 3_666 ?
Mn12 O24 2.142(7) . ?
Mn12 O34 2.149(7) . ?
Mn12 O23 2.069(8) . ?
Mn12 O35 2.057(7) . ?
Mn12 O63 2.283(10) . ?
Mn12 O64 2.13(2) . ?
Mn1 O22 2.131(7) 3_666 ?
Mn1 O1 2.140(7) . ?
Mn1 O23 2.074(7) 3_666 ?
Mn1 O2 2.092(7) . ?
Mn1 O49 2.355(9) . ?
Mn1 O50 2.275(18) . ?
Mn10 O27 2.142(6) . ?
Mn10 O18 2.159(7) 3_666 ?
Mn10 O17 2.099(7) 3_666 ?
Mn10 O26 2.047(8) . ?
Mn10 O41 2.264(8) 1_556 ?
Mn10 O61 2.294(18) . ?
Mn11 O19 2.138(7) 3_666 ?
Mn11 O28 2.135(7) . ?
Mn11 O29 2.103(7) . ?
Mn11 O20 2.078(9) 3_666 ?
Mn11 O62 2.154(17) . ?
Mn4 O16 2.161(7) . ?
Mn4 O6 2.132(7) . ?
Mn4 O17 2.053(7) . ?
Mn4 O5 2.072(8) . ?
Mn4 O52 2.174(16) . ?
Mn3 O4 2.092(7) 3_666 ?
Mn3 O25 2.161(7) . ?
Mn3 O5 2.085(8) 3_666 ?
Mn3 O26 2.057(8) . ?
Mn3 O51 2.58(2) . ?
Mn3 O1P 2.241(11) . ?
Mn7 O30 2.116(7) . ?
Mn7 O10 2.120(6) . ?
Mn7 O29 2.077(7) . ?
Mn7 O11 2.033(10) . ?
Mn7 O57 2.31(2) . ?
Mn9 O33 2.120(8) . ?
Mn9 O13 2.117(9) . ?
Mn9 O32 2.084(10) . ?
Mn9 O14 2.058(8) . ?
Mn9 O59 2.47(2) . ?
Mn9 O60 2.30(2) . ?
Mn5 O7 2.122(7) . ?
Mn5 O15 2.132(8) . ?
Mn5 O8 2.099(8) . ?
Mn5 O14 2.091(9) . ?
Mn5 O53 2.49(2) . ?
Mn8 O12 2.152(7) 3_666 ?
Mn8 O21 2.105(8) . ?
Mn8 O20 2.100(8) . ?
Mn8 O11 2.080(9) 3_666 ?
Mn8 O58 2.54(2) . ?
Mn6 O9 2.143(8) . ?
Mn6 O31 2.100(7) . ?
Mn6 O8 2.049(8) . ?
Mn6 O32 2.040(9) . ?
Mn6 O56 2.75(3) . ?
Mn6 O1AA 2.35(2) . ?
O27 C83 1.357(12) . ?
O16 C49 1.375(12) . ?
O3 C3 1.375(12) . ?
O18 C51 1.382(11) . ?
O6 C11 1.372(13) . ?
O22 C63 1.381(11) . ?
O24 C65 1.393(12) . ?
O1 C1 1.407(12) . ?
O36 C105 1.381(12) . ?
O4 C9 1.378(12) . ?
O25 C81 1.392(12) . ?
O34 C103 1.358(12) . ?
O30 C91 1.397(12) . ?
O9 C18 1.366(12) . ?
O7 C16 1.387(13) . ?
O10 C23 1.365(12) . ?
O23 C64 1.419(12) . ?
O17 C50 1.362(12) . ?
O5 C10 1.383(13) . ?
O19 C56 1.366(13) . ?
O15 C43 1.363(13) . ?
O31 C96 1.360(13) . ?
O2 C2 1.367(11) . ?
O28 C89 1.347(12) . ?
O33 C98 1.313(14) . ?
O12 C25 1.376(13) . ?
O13 C41 1.379(12) . ?
O21 C58 1.400(12) . ?
O26 C82 1.373(12) . ?
O35 C104 1.370(13) . ?
O45 C111 1.478(15) . ?
O41 C71 1.418(14) . ?
O29 C90 1.349(13) . ?
O20 C57 1.345(14) . ?
C52 C51 1.372(14) . ?
C52 C53 1.387(13) . ?
C52 C54 1.524(14) . ?
O8 C17 1.335(13) . ?
C51 C50 1.382(14) . ?
C83 C84 1.383(14) . ?
C83 C82 1.385(15) . ?
C6 C1 1.404(13) . ?
C6 C28 1.530(14) . ?
C6 C5 1.369(13) . ?
C12 C11 1.398(14) . ?
C12 C14 1.468(13) . ?
C12 C13 1.402(14) . ?
C1 C2 1.324(14) . ?
C84 C87 1.507(14) . ?
C84 C85 1.391(14) . ?
C11 C10 1.380(14) . ?
C49 C48 1.368(14) . ?
C49 C50 1.407(14) . ?
C9 C8 1.362(14) . ?
C9 C10 1.382(15) . ?
C8 C13 1.396(14) . ?
C8 C7 1.535(15) . ?
C65 C64 1.390(13) . ?
C65 C66 1.382(13) . ?
C3 C2 1.421(14) . ?
C3 C4 1.385(13) . ?
C87 H87 1.0000 . ?
C87 C88 1.524(13) . ?
C87 C109 1.497(13) . ?
C44 C47 1.497(13) . ?
C44 C45 1.387(14) . ?
C44 C43 1.378(15) . ?
C19 C20 1.410(13) . ?
C19 C18 1.389(14) . ?
C19 C21 1.508(14) . ?
C100 H100 0.9500 . ?
C100 C95 1.398(15) . ?
C100 C99 1.382(16) . ?
C48 C53 1.419(14) . ?
C48 C47 1.529(14) . ?
O11 C24 1.359(13) . ?
C53 H53 0.9500 . ?
C22 C27 1.359(14) . ?
C22 C21 1.488(13) . ?
C22 C23 1.386(13) . ?
C14 H14 1.0000 . ?
C14 C15 1.538(13) . ?
C14 C32 1.498(13) . ?
C27 H27 0.9500 . ?
C27 C26 1.424(14) . ?
C28 H28 1.0000 . ?
C28 C26 1.512(14) . ?
C28 C38 1.527(13) . ?
C20 H20 0.9500 . ?
C20 C15 1.357(14) . ?
C103 C104 1.370(13) . ?
C103 C102 1.411(14) . ?
C106 C105 1.359(14) . ?
C106 C107 1.412(14) . ?
C106 C108 1.543(15) . ?
C86 C85 1.396(14) . ?
C86 C81 1.402(14) . ?
C86 C108 1.486(15) . ?
C26 C25 1.393(13) . ?
C63 C64 1.374(14) . ?
C63 C62 1.362(13) . ?
C18 C17 1.388(16) . ?
C21 H21 1.0000 . ?
C21 C35 1.536(13) . ?
C88 C93 1.407(14) . ?
C88 C89 1.413(15) . ?
C105 C104 1.402(14) . ?
C16 C15 1.388(14) . ?
C16 C17 1.409(14) . ?
C5 H5 0.9500 . ?
C5 C4 1.376(14) . ?
O32 C97 1.391(14) . ?
C62 C67 1.374(13) . ?
C62 C61 1.532(15) . ?
C46 C41 1.363(15) . ?
C46 C45 1.409(14) . ?
C46 C68 1.541(15) . ?
O14 C42 1.349(15) . ?
C13 H13 0.9500 . ?
C85 H85 0.9500 . ?
C67 H67 0.9500 . ?
C67 C66 1.382(14) . ?
C93 H93 0.9500 . ?
C93 C92 1.357(13) . ?
C66 C68 1.512(13) . ?
C4 C7 1.546(14) . ?
C7 H7 1.0000 . ?
C7 C29 1.519(15) . ?
C35 H35A 0.9900 . ?
C35 H35B 0.9900 . ?
C35 C36 1.463(18) . ?
C41 C42 1.379(16) . ?
C47 H47 1.0000 . ?
C47 C69 1.545(15) . ?
C60 H60 0.9500 . ?
C60 C59 1.392(13) . ?
C60 C55 1.396(14) . ?
C45 H45 0.9500 . ?
C102 C107 1.366(14) . ?
C102 C101 1.536(14) . ?
C81 C82 1.369(15) . ?
C95 C94 1.472(15) . ?
C95 C96 1.377(14) . ?
C92 C94 1.520(14) . ?
C92 C91 1.424(15) . ?
C59 C61 1.513(15) . ?
C59 C58 1.339(14) . ?
O40 C40 1.249(16) . ?
C38 H38A 0.9900 . ?
C38 H38B 0.9900 . ?
C38 C39 1.455(16) . ?
C69 H69A 0.9900 . ?
C69 H69B 0.9900 . ?
C69 C70 1.479(14) . ?
C55 C56 1.372(15) . ?
C55 C54 1.518(13) . ?
C109 H10A 0.9900 . ?
C109 H10B 0.9900 . ?
C109 C110 1.488(16) . ?
C32 H32A 0.9900 . ?
C32 H32B 0.9900 . ?
C32 C33 1.530(13) . ?
C107 H107 0.9500 . ?
C94 H94 1.0000 . ?
C94 C112 1.554(14) . ?
C56 C57 1.377(15) . ?
C43 C42 1.433(15) . ?
C89 C90 1.399(14) . ?
C57 C58 1.466(16) . ?
C91 C90 1.339(15) . ?
C25 C24 1.426(16) . ?
C99 C101 1.494(16) . ?
C99 C98 1.452(15) . ?
C108 H108 1.0000 . ?
C108 C118 1.542(12) . ?
C61 H61 1.0000 . ?
C61 C75 1.549(15) . ?
C96 C97 1.396(17) . ?
C70 H70A 0.9900 . ?
C70 H70B 0.9900 . ?
C70 C71 1.539(17) . ?
C101 H101 1.0000 . ?
C101 C115 1.537(13) . ?
C68 H68 1.0000 . ?
C68 C78 1.514(15) . ?
C29 H29A 0.9900 . ?
C29 H29B 0.9900 . ?
C29 C30 1.514(15) . ?
C98 C97 1.394(17) . ?
C112 H11A 0.9900 . ?
C112 H11B 0.9900 . ?
C112 C113 1.52(2) . ?
C118 H11C 0.9900 . ?
C118 H11D 0.9900 . ?
C118 H11E 0.9900 . ?
C118 H11F 0.9900 . ?
C118 C119 1.455(17) . ?
C118 C19' 1.48(3) . ?
C110 H11G 0.9900 . ?
C110 H11H 0.9900 . ?
C110 C111 1.494(16) . ?
C111 H11I 0.9900 . ?
C111 H11J 0.9900 . ?
C75 H75A 0.9900 . ?
C75 H75B 0.9900 . ?
C75 C76 1.549(14) . ?
C78 H78A 0.9900 . ?
C78 H78B 0.9900 . ?
C78 H78C 0.9900 . ?
C78 H78D 0.9900 . ?
C78 C79 1.516(16) . ?
C78 C79' 1.561(16) . ?
C71 H71A 0.9900 . ?
C71 H71B 0.9900 . ?
C39 H39A 0.9900 . ?
C39 H39B 0.9900 . ?
C39 C40 1.577(18) . ?
C115 H11K 0.9900 . ?
C115 H11L 0.9900 . ?
C115 C116 1.519(13) . ?
O39 C37 1.61(2) . ?
C33 C34 1.796(12) . ?
C33 C34' 1.537(19) . ?
C79 H79A 0.9900 . ?
C79 H79B 0.9900 . ?
C79 C80 1.535(13) . ?
C76 H76A 0.9900 . ?
C76 H76B 0.9900 . ?
C76 C77 1.513(18) . ?
C40 H40A 0.9900 . ?
C40 H40B 0.9900 . ?
C31 O37 1.448(17) . ?
C31 C30 1.599(17) . ?
C36 H36A 0.9900 . ?
C36 H36B 0.9900 . ?
C36 C37 1.53(3) . ?
C113 H11M 0.9900 . ?
C113 H11N 0.9900 . ?
C113 C114 1.557(18) . ?
C116 C117 1.54(2) . ?
C54 H54 1.0000 . ?
C54 C72 1.527(15) . ?
C72 H72A 0.9900 . ?
C72 H72B 0.9900 . ?
C72 C73 1.533(10) . ?
C73 C74 1.531(11) . ?
C73 C74' 1.549(18) . ?
C77 O43 1.465(19) . ?
C34 O38 1.502(19) . ?
C74 O42 1.477(18) . ?
O44 C80 1.488(13) . ?
C80 H80A 0.9900 . ?
C80 H80B 0.9900 . ?
O42' C74' 1.468(18) . ?
C80' H80C 0.9900 . ?
C80' H80D 0.9900 . ?
C80' C79' 1.514(18) . ?
C80' O44' 1.455(18) . ?
C114 O46' 1.498(19) . ?
C114 O46 1.506(18) . ?
C79' H79C 0.9900 . ?
C79' H79D 0.9900 . ?
C1P C2P 1.5112 . ?
C1P O2P 1.2359 . ?
C1P O1P 1.2561 . ?
C2P C3P 1.5180 . ?
C2P N1P 1.4994 . ?
C2P C3'P 1.56(2) . ?
C3P C4P 1.5093 . ?
N1P C5P 1.5027 . ?
N1P C5'P 1.49(2) . ?
C4P C5P 1.4878 . ?
C5P C5'P 1.43(6) . ?
C4'P C3'P 1.52(2) . ?
C4'P C5'P 1.53(2) . ?
C23 C24 1.379(16) . ?
C119 C120 1.541(19) . ?
O48 C120 1.467(19) . ?
O48' C20' 1.51(3) . ?
C19' C20' 1.51(4) . ?
O38 C34' 1.480(19) . ?
O47 C117 1.48(2) . ?
